data_7005229
loop_
_publ_author_name
'Ronson, Tanya K.'
'Adams, Harry'
'Harding, Lindsay P.'
'Pope, Simon J. A.'
'Sykes, Daniel'
'Faulkner, Stephen'
'Ward, Michael D.'

_publ_section_title
;
 Polynuclear lanthanide complexes of a series of bridging ligands
 containing two tridentate N,N',O-donor units: structures and
 luminescence properties.
;
_journal_issue 10
_journal_name_full 'Dalton transactions (Cambridge, England : 2003)'
_journal_page_first 1006
_journal_page_last 1022
_journal_paper_doi 10.1039/b618258e
_journal_year 2007
_chemical_formula_sum 'C70.5 H89.5 Cl6 La2 N18.5 O36'
_chemical_formula_weight 2262.63
_chemical_name_systematic
;
?
;
_space_group_IT_number 13
_symmetry_cell_setting monoclinic
_symmetry_space_group_name_Hall '-P 2yac'
_symmetry_space_group_name_H-M 'P 1 2/n 1'
_atom_sites_solution_hydrogens geom
_atom_sites_solution_primary direct
_atom_sites_solution_secondary difmap
_audit_creation_method SHELXL-97
_cell_angle_alpha 90.00
_cell_angle_beta 98.599(3)
_cell_angle_gamma 90.00
_cell_formula_units_Z 4
_cell_length_a 25.4319(14)
_cell_length_b 16.2490(8)
_cell_length_c 28.1488(14)
_cell_measurement_reflns_used 7781
_cell_measurement_temperature 150(2)
_cell_measurement_theta_max 22.47
_cell_measurement_theta_min 2.22
_cell_volume 11501.5(10)
_computing_cell_refinement 'Bruker SMART'
_computing_data_collection 'Bruker SMART'
_computing_data_reduction 'Bruker SAINT'
_computing_molecular_graphics 'Bruker SHELXTL'
_computing_publication_material 'Bruker SHELXTL'
_computing_structure_refinement 'SHELXL-97 (Sheldrick, 1997)'
_computing_structure_solution 'SHELXS-97 (Sheldrick, 1990)'
_diffrn_ambient_temperature 150(2)
_diffrn_measured_fraction_theta_full 0.998
_diffrn_measured_fraction_theta_max 0.998
_diffrn_measurement_device_type 'Bruker APEX2 CCD area detector'
_diffrn_measurement_method 'phi and omega scans'
_diffrn_radiation_monochromator graphite
_diffrn_radiation_source 'fine-focus sealed tube'
_diffrn_radiation_type MoK\a
_diffrn_radiation_wavelength 0.71073
_diffrn_reflns_av_R_equivalents 0.0645
_diffrn_reflns_av_sigmaI/netI 0.0442
_diffrn_reflns_limit_h_max 30
_diffrn_reflns_limit_h_min -30
_diffrn_reflns_limit_k_max 19
_diffrn_reflns_limit_k_min -19
_diffrn_reflns_limit_l_max 33
_diffrn_reflns_limit_l_min -33
_diffrn_reflns_number 218051
_diffrn_reflns_theta_full 25.00
_diffrn_reflns_theta_max 25.00
_diffrn_reflns_theta_min 1.17
_exptl_absorpt_coefficient_mu 0.948
_exptl_absorpt_correction_T_max 0.9029
_exptl_absorpt_correction_T_min 0.8257
_exptl_absorpt_correction_type multi-scan
_exptl_absorpt_process_details sadabs
_exptl_crystal_colour colourless
_exptl_crystal_density_diffrn 1.307
_exptl_crystal_density_method 'not measured'
_exptl_crystal_description block
_exptl_crystal_F_000 4584
_exptl_crystal_size_max 0.21
_exptl_crystal_size_mid 0.13
_exptl_crystal_size_min 0.11
_refine_diff_density_max 1.753
_refine_diff_density_min -1.074
_refine_diff_density_rms 0.107
_refine_ls_extinction_method none
_refine_ls_goodness_of_fit_ref 1.057
_refine_ls_hydrogen_treatment constr
_refine_ls_matrix_type full
_refine_ls_number_parameters 1124
_refine_ls_number_reflns 20238
_refine_ls_number_restraints 176
_refine_ls_restrained_S_all 1.081
_refine_ls_R_factor_all 0.0941
_refine_ls_R_factor_gt 0.0632
_refine_ls_shift/su_max 0.003
_refine_ls_shift/su_mean 0.000
_refine_ls_structure_factor_coef Fsqd
_refine_ls_weighting_details 'calc w=1/[\s^2^(Fo^2^)+(0.1265P)^2^+0.0000P] where P=(Fo^2^+2Fc^2^)/3'
_refine_ls_weighting_scheme calc
_refine_ls_wR_factor_gt 0.1847
_refine_ls_wR_factor_ref 0.2002
_reflns_number_gt 12825
_reflns_number_total 20238
_reflns_threshold_expression >2sigma(I)
_cod_data_source_file b618258e.txt
_cod_data_source_block imw702
_cod_original_sg_symbol_H-M P2/n
_cod_original_formula_sum 'C70.50 H89.50 Cl6 La2 N18.50 O36'
_cod_database_code 7005229

loop_
_symmetry_equiv_pos_as_xyz
'x, y, z'
'-x+1/2, y, -z+1/2'
'-x, -y, -z'
'x-1/2, -y, z-1/2'

loop_
_atom_site_label
_atom_site_type_symbol
_atom_site_fract_x
_atom_site_fract_y
_atom_site_fract_z
_atom_site_U_iso_or_equiv
_atom_site_adp_type
_atom_site_occupancy
_atom_site_symmetry_multiplicity
_atom_site_calc_flag
_atom_site_refinement_flags
_atom_site_disorder_assembly
_atom_site_disorder_group
La1 La 0.373365(18) 0.02947(2) 0.627459(14) 0.05502(15) Uani 1 1 d . . .
La2 La 0.201374(16) 0.48776(2) 0.456770(12) 0.05089(14) Uani 1 1 d . . .
O1 O 0.1323(2) 0.5914(3) 0.45240(16) 0.0602(12) Uani 1 1 d . . .
O2 O 0.4477(2) 0.0485(3) 0.69232(17) 0.0770(15) Uani 1 1 d . B .
O3 O 0.2469(2) 0.5651(3) 0.40017(15) 0.0660(13) Uani 1 1 d . B .
O4 O 0.39743(18) -0.1178(2) 0.63506(14) 0.0545(11) Uani 1 1 d . B .
O5 O 0.2250(2) 0.3486(3) 0.49595(16) 0.0691(13) Uani 1 1 d . . .
O6 O 0.30548(19) 0.1295(3) 0.58329(16) 0.0645(13) Uani 1 1 d . B .
N1 N 0.0450(2) 0.6218(4) 0.44033(19) 0.0617(15) Uani 1 1 d . . .
N2 N 0.1293(2) 0.4994(3) 0.37693(17) 0.0573(15) Uani 1 1 d . . .
N3 N 0.2163(2) 0.4022(3) 0.37834(18) 0.0572(14) Uani 1 1 d . . .
N4 N 0.2581(3) 0.3581(3) 0.36623(19) 0.0676(17) Uani 1 1 d . . .
N5 N 0.3564(2) -0.0254(3) 0.4945(2) 0.0574(15) Uani 1 1 d . . .
N6 N 0.3874(2) -0.0144(3) 0.53691(18) 0.0504(13) Uani 1 1 d . B .
N7 N 0.4714(3) -0.0049(3) 0.6101(2) 0.0578(15) Uani 1 1 d . B .
N8 N 0.5309(3) 0.0876(4) 0.7186(2) 0.0747(18) Uani 1 1 d . . .
N9 N 0.3186(2) 0.6391(4) 0.39135(19) 0.0650(16) Uani 1 1 d . B .
N10 N 0.2381(2) 0.6388(3) 0.48199(17) 0.0494(13) Uani 1 1 d . . .
N11 N 0.1931(2) 0.5441(3) 0.54643(17) 0.0514(13) Uani 1 1 d . B .
N12 N 0.1717(2) 0.5156(3) 0.58471(17) 0.0496(13) Uani 1 1 d . B .
N13 N 0.3416(2) 0.1896(3) 0.71833(19) 0.0585(15) Uani 1 1 d . . .
N14 N 0.3398(2) 0.1120(3) 0.70222(18) 0.0557(14) Uani 1 1 d . B .
N15 N 0.3427(2) -0.0576(3) 0.69823(17) 0.0519(13) Uani 1 1 d . B .
N16 N 0.36224(19) -0.2428(3) 0.63436(15) 0.0429(11) Uani 1 1 d . . .
C1 C 0.3455(3) 0.2244(4) 0.4505(3) 0.069(2) Uani 1 1 d . . .
H1 H 0.3753 0.2581 0.4564 0.082 Uiso 1 1 calc R . .
C2 C 0.3471(3) 0.1468(4) 0.4717(3) 0.069(2) Uani 1 1 d . B .
H2 H 0.3773 0.1294 0.4920 0.082 Uiso 1 1 calc R . .
C4 C 0.2584(3) 0.1253(4) 0.4332(2) 0.070(2) Uani 1 1 d . B .
H4 H 0.2283 0.0922 0.4275 0.084 Uiso 1 1 calc R . .
C5 C 0.2580(4) 0.2018(5) 0.4133(3) 0.079(2) Uani 1 1 d . . .
H5 H 0.2276 0.2204 0.3938 0.095 Uiso 1 1 calc R . .
C6 C 0.3021(3) 0.2519(4) 0.4217(2) 0.0599(19) Uani 1 1 d . . .
C7 C 0.3028(3) 0.3381(4) 0.4002(2) 0.066(2) Uani 1 1 d . . .
H7A H 0.3057 0.3779 0.4261 0.080 Uiso 1 1 calc R . .
H7B H 0.3344 0.3433 0.3849 0.080 Uiso 1 1 calc R . .
C8 C 0.2483(4) 0.3366(5) 0.3191(2) 0.089(2) Uani 1 1 d U . .
H8 H 0.2704 0.3044 0.3032 0.107 Uiso 1 1 calc R . .
C9 C 0.2005(4) 0.3699(5) 0.2986(2) 0.089(2) Uani 1 1 d U . .
H9 H 0.1842 0.3670 0.2667 0.106 Uiso 1 1 calc R . .
C10 C 0.1821(3) 0.4095(4) 0.3375(2) 0.067(2) Uani 1 1 d . . .
C11 C 0.1351(3) 0.4642(4) 0.3355(2) 0.0635(19) Uani 1 1 d . . .
C12 C 0.1016(3) 0.4784(6) 0.2934(3) 0.0819(18) Uani 1 1 d U . .
H12 H 0.1075 0.4521 0.2653 0.098 Uiso 1 1 calc R . .
C13 C 0.0605(3) 0.5300(6) 0.2927(3) 0.0830(16) Uani 1 1 d U . .
H13 H 0.0373 0.5388 0.2644 0.100 Uiso 1 1 calc R . .
C14 C 0.0526(3) 0.5715(6) 0.3356(2) 0.0794(18) Uani 1 1 d U . .
H14 H 0.0253 0.6096 0.3356 0.095 Uiso 1 1 calc R . .
C15 C 0.0868(3) 0.5532(4) 0.3772(2) 0.0631(19) Uani 1 1 d . . .
C16 C 0.0872(3) 0.5897(4) 0.4253(2) 0.0594(18) Uani 1 1 d . . .
C17 C -0.0103(3) 0.6183(5) 0.4166(3) 0.072(2) Uani 1 1 d . . .
H17A H -0.0330 0.6023 0.4399 0.087 Uiso 1 1 calc R . .
H17B H -0.0136 0.5767 0.3916 0.087 Uiso 1 1 calc R . .
C18 C -0.0288(3) 0.7001(5) 0.3948(3) 0.082(2) Uani 1 1 d . . .
H18A H -0.0264 0.7412 0.4196 0.123 Uiso 1 1 calc R . .
H18B H -0.0651 0.6955 0.3796 0.123 Uiso 1 1 calc R . .
H18C H -0.0068 0.7157 0.3714 0.123 Uiso 1 1 calc R . .
C19 C 0.0525(3) 0.6596(5) 0.4899(3) 0.075(2) Uani 1 1 d . . .
H19A H 0.0872 0.6858 0.4962 0.090 Uiso 1 1 calc R . .
H19B H 0.0257 0.7014 0.4915 0.090 Uiso 1 1 calc R . .
C20 C 0.0485(3) 0.5957(6) 0.5269(3) 0.082(2) Uani 1 1 d . . .
H20A H 0.0131 0.5736 0.5225 0.123 Uiso 1 1 calc R . .
H20B H 0.0564 0.6198 0.5583 0.123 Uiso 1 1 calc R . .
H20C H 0.0734 0.5524 0.5238 0.123 Uiso 1 1 calc R . .
C21 C 0.3020(3) 0.0118(4) 0.4834(3) 0.066(2) Uani 1 1 d . B .
H21A H 0.2862 0.0149 0.5127 0.079 Uiso 1 1 calc R . .
H21B H 0.2797 -0.0233 0.4610 0.079 Uiso 1 1 calc R . .
C22 C 0.3812(3) -0.0670(4) 0.4628(2) 0.0633(16) Uani 1 1 d U B .
H22 H 0.3669 -0.0820 0.4317 0.076 Uiso 1 1 calc R . .
C23 C 0.4317(3) -0.0828(4) 0.4856(2) 0.0623(15) Uani 1 1 d U . .
H23 H 0.4588 -0.1097 0.4731 0.075 Uiso 1 1 calc R B .
C24 C 0.4336(3) -0.0499(3) 0.5315(2) 0.0519(17) Uani 1 1 d . B .
C25 C 0.4770(3) -0.0488(4) 0.5711(2) 0.0589(19) Uani 1 1 d . . .
C26 C 0.5236(3) -0.0942(4) 0.5686(3) 0.073(2) Uani 1 1 d . B .
H26 H 0.5277 -0.1243 0.5413 0.087 Uiso 1 1 calc R . .
C27 C 0.5631(4) -0.0927(5) 0.6083(3) 0.080(2) Uani 1 1 d . . .
H27 H 0.5940 -0.1232 0.6079 0.096 Uiso 1 1 calc R B .
C28 C 0.5572(4) -0.0464(5) 0.6482(3) 0.081(2) Uani 1 1 d . B .
H28 H 0.5837 -0.0451 0.6748 0.097 Uiso 1 1 calc R . .
C29 C 0.5104(3) -0.0018(4) 0.6478(3) 0.0589(19) Uani 1 1 d . . .
C30 C 0.4961(4) 0.0480(4) 0.6882(2) 0.064(2) Uani 1 1 d . B .
C31 C 0.5114(4) 0.1320(6) 0.7596(3) 0.105(3) Uiso 1 1 d . . .
H31A H 0.4823 0.1014 0.7699 0.125 Uiso 1 1 calc R . .
H31B H 0.5399 0.1358 0.7865 0.125 Uiso 1 1 calc R . .
C32 C 0.4931(5) 0.2149(7) 0.7444(4) 0.132(4) Uiso 1 1 d . . .
H32A H 0.5232 0.2508 0.7455 0.198 Uiso 1 1 calc R . .
H32B H 0.4698 0.2352 0.7656 0.198 Uiso 1 1 calc R . .
H32C H 0.4743 0.2127 0.7122 0.198 Uiso 1 1 calc R . .
C33 C 0.5856(3) 0.1046(5) 0.7150(3) 0.081(2) Uiso 1 1 d . . .
H33A H 0.5914 0.1634 0.7187 0.097 Uiso 1 1 calc R . .
H33B H 0.5920 0.0897 0.6830 0.097 Uiso 1 1 calc R . .
C34 C 0.6267(4) 0.0600(7) 0.7519(4) 0.117(3) Uiso 1 1 d . . .
H34A H 0.6225 0.0772 0.7837 0.176 Uiso 1 1 calc R . .
H34B H 0.6619 0.0733 0.7459 0.176 Uiso 1 1 calc R . .
H34C H 0.6213 0.0016 0.7490 0.176 Uiso 1 1 calc R . .
C35 C 0.2119(3) 0.3043(4) 0.6300(2) 0.0521(17) Uani 1 1 d . . .
H35 H 0.1797 0.2766 0.6224 0.063 Uiso 1 1 calc R . .
C36 C 0.2543(3) 0.2630(4) 0.6528(2) 0.0594(18) Uani 1 1 d . B .
H36 H 0.2511 0.2078 0.6606 0.071 Uiso 1 1 calc R . .
C37 C 0.3030(3) 0.3029(4) 0.6649(2) 0.0556(18) Uani 1 1 d . . .
C38 C 0.3062(3) 0.3857(4) 0.6534(2) 0.0553(17) Uani 1 1 d . B .
H38 H 0.3378 0.4143 0.6621 0.066 Uiso 1 1 calc R . .
C39 C 0.2622(3) 0.4256(4) 0.6288(2) 0.0563(17) Uani 1 1 d . . .
H39 H 0.2652 0.4802 0.6198 0.068 Uiso 1 1 calc R B .
C40 C 0.2145(3) 0.3861(4) 0.6176(2) 0.0533(17) Uani 1 1 d . B .
C41 C 0.1653(3) 0.4281(4) 0.5924(2) 0.0560(17) Uani 1 1 d . . .
H41A H 0.1548 0.4017 0.5616 0.067 Uiso 1 1 calc R B .
H41B H 0.1368 0.4202 0.6113 0.067 Uiso 1 1 calc R . .
C42 C 0.1648(3) 0.5785(4) 0.6151(2) 0.0519(16) Uani 1 1 d . . .
H42 H 0.1515 0.5736 0.6441 0.062 Uiso 1 1 calc R B .
C43 C 0.1803(3) 0.6484(4) 0.5965(2) 0.0553(17) Uani 1 1 d . B .
H43 H 0.1793 0.7010 0.6092 0.066 Uiso 1 1 calc R . .
C44 C 0.1986(2) 0.6259(4) 0.5535(2) 0.0492(15) Uani 1 1 d . . .
C45 C 0.2187(2) 0.6770(4) 0.5178(2) 0.0496(15) Uani 1 1 d . B .
C46 C 0.2162(3) 0.7623(4) 0.5190(2) 0.0627(19) Uani 1 1 d . . .
H46 H 0.2025 0.7890 0.5437 0.075 Uiso 1 1 calc R B .
C47 C 0.2342(3) 0.8066(4) 0.4833(3) 0.071(2) Uani 1 1 d . B .
H47 H 0.2311 0.8636 0.4825 0.085 Uiso 1 1 calc R . .
C48 C 0.2571(3) 0.7658(4) 0.4481(3) 0.0659(19) Uani 1 1 d . . .
H48 H 0.2711 0.7954 0.4246 0.079 Uiso 1 1 calc R B .
C49 C 0.2588(3) 0.6817(4) 0.4485(2) 0.0544(16) Uani 1 1 d . B .
C50 C 0.2761(3) 0.6262(4) 0.4115(2) 0.0542(17) Uani 1 1 d . . .
C51 C 0.3605(3) 0.7003(5) 0.4078(3) 0.0669(19) Uiso 1 1 d . . .
H51A H 0.3941 0.6722 0.4173 0.080 Uiso 1 1 calc R B .
H51B H 0.3515 0.7292 0.4357 0.080 Uiso 1 1 calc R . .
C52 C 0.3663(3) 0.7611(5) 0.3690(3) 0.085(2) Uiso 1 1 d . B .
H52A H 0.3720 0.7323 0.3404 0.128 Uiso 1 1 calc R . .
H52B H 0.3961 0.7965 0.3793 0.128 Uiso 1 1 calc R . .
H52C H 0.3345 0.7936 0.3623 0.128 Uiso 1 1 calc R . .
C53 C 0.3343(4) 0.5712(6) 0.3578(3) 0.097(3) Uiso 1 1 d . . .
H53A H 0.3715 0.5777 0.3545 0.116 Uiso 1 1 calc R B .
H53B H 0.3302 0.5179 0.3723 0.116 Uiso 1 1 calc R . .
C54 C 0.3028(4) 0.5726(8) 0.3102(4) 0.129(4) Uiso 1 1 d . B .
H54A H 0.2661 0.5817 0.3131 0.194 Uiso 1 1 calc R . .
H54B H 0.3063 0.5209 0.2945 0.194 Uiso 1 1 calc R . .
H54C H 0.3151 0.6161 0.2916 0.194 Uiso 1 1 calc R . .
C55 C 0.3525(3) 0.2602(4) 0.6871(2) 0.0600(19) Uani 1 1 d . B .
H55A H 0.3754 0.2994 0.7062 0.072 Uiso 1 1 calc R . .
H55B H 0.3712 0.2401 0.6619 0.072 Uiso 1 1 calc R . .
C56 C 0.3312(3) 0.1957(4) 0.7630(2) 0.067(2) Uani 1 1 d . B .
H56 H 0.3302 0.2441 0.7804 0.081 Uiso 1 1 calc R . .
C57 C 0.3223(3) 0.1186(4) 0.7788(3) 0.071(2) Uani 1 1 d . . .
H57 H 0.3136 0.1034 0.8085 0.085 Uiso 1 1 calc R B .
C58 C 0.3291(3) 0.0674(4) 0.7403(2) 0.0604(19) Uani 1 1 d . B .
C59 C 0.3282(3) -0.0222(4) 0.7380(2) 0.0573(18) Uani 1 1 d . . .
C60 C 0.3156(3) -0.0696(4) 0.7757(2) 0.072(2) Uani 1 1 d . B .
H60 H 0.3048 -0.0444 0.8023 0.086 Uiso 1 1 calc R . .
C61 C 0.3190(3) -0.1540(4) 0.7736(2) 0.069(2) Uani 1 1 d . . .
H61 H 0.3107 -0.1860 0.7988 0.083 Uiso 1 1 calc R B .
C62 C 0.3346(3) -0.1905(3) 0.7342(2) 0.0555(17) Uani 1 1 d . B .
H62 H 0.3380 -0.2474 0.7326 0.067 Uiso 1 1 calc R . .
C63 C 0.3455(3) -0.1397(3) 0.6960(2) 0.0493(15) Uani 1 1 d . . .
C64 C 0.3684(2) -0.1683(3) 0.6532(2) 0.0459(14) Uani 1 1 d . B .
C65 C 0.3214(3) -0.3025(4) 0.6432(2) 0.0522(16) Uani 1 1 d . . .
H65A H 0.3019 -0.3201 0.6126 0.063 Uiso 1 1 calc R . .
H65B H 0.2965 -0.2759 0.6611 0.063 Uiso 1 1 calc R . .
C66 C 0.3448(3) -0.3773(3) 0.6707(2) 0.0615(19) Uani 1 1 d . . .
H66A H 0.3739 -0.3981 0.6562 0.092 Uiso 1 1 calc R . .
H66B H 0.3179 -0.4190 0.6700 0.092 Uiso 1 1 calc R . .
H66C H 0.3572 -0.3621 0.7034 0.092 Uiso 1 1 calc R . .
C67 C 0.3932(3) -0.2648(4) 0.5957(2) 0.0538(17) Uani 1 1 d . . .
H67A H 0.4273 -0.2371 0.6014 0.065 Uiso 1 1 calc R . .
H67B H 0.3998 -0.3237 0.5966 0.065 Uiso 1 1 calc R . .
C68 C 0.3656(3) -0.2422(4) 0.5474(2) 0.0662(19) Uani 1 1 d . . .
H68A H 0.3314 -0.2686 0.5419 0.099 Uiso 1 1 calc R . .
H68B H 0.3864 -0.2598 0.5235 0.099 Uiso 1 1 calc R . .
H68C H 0.3609 -0.1836 0.5456 0.099 Uiso 1 1 calc R . .
C69 C 0.3040(3) 0.0969(4) 0.4622(2) 0.0563(18) Uani 1 1 d . . .
Cl1 Cl 0.09523(9) 0.33411(14) 0.45688(8) 0.0835(6) Uani 1 1 d D . .
Cl2 Cl 0.34717(8) 0.50540(10) 0.52005(6) 0.0594(4) Uani 1 1 d . . .
Cl3 Cl 0.45560(8) 0.21023(9) 0.58774(7) 0.0735(6) Uani 1 1 d D . .
Cl5 Cl 0.90104(7) 0.56169(10) 0.28219(5) 0.0595(4) Uani 1 1 d D . .
O10 O 0.1144(2) 0.4143(3) 0.47195(18) 0.0774(14) Uani 1 1 d . A .
O11 O 0.0504(3) 0.3416(6) 0.4202(3) 0.140(3) Uani 1 1 d . A .
O12 O 0.0947(7) 0.2880(7) 0.5037(4) 0.075(3) Uiso 0.478(19) 1 d PDU A 1
O13 O 0.1381(5) 0.3085(12) 0.4319(5) 0.094(4) Uiso 0.478(19) 1 d PDU A 1
O12' O 0.0695(6) 0.2957(7) 0.4926(4) 0.075(3) Uiso 0.522(19) 1 d PDU A 2
O13' O 0.1357(4) 0.2742(8) 0.4450(5) 0.077(3) Uiso 0.522(19) 1 d PDU A 2
O14 O 0.2987(2) 0.4727(3) 0.49235(18) 0.0708(14) Uani 1 1 d . . .
O15 O 0.3322(3) 0.5448(4) 0.5613(2) 0.106(2) Uani 1 1 d . . .
O16 O 0.3694(2) 0.5624(4) 0.4920(2) 0.0887(17) Uani 1 1 d . . .
O17 O 0.3825(2) 0.4395(4) 0.5326(3) 0.107(2) Uani 1 1 d . . .
O18 O 0.4198(3) 0.1622(5) 0.6118(3) 0.0453(19) Uiso 0.514(11) 1 d PDU B 1
O19 O 0.4341(4) 0.2880(5) 0.5726(4) 0.076(3) Uiso 0.514(11) 1 d PDU B 1
O20 O 0.5021(4) 0.2135(9) 0.6226(4) 0.100(4) Uiso 0.514(11) 1 d PDU B 1
O21 O 0.4662(4) 0.1658(7) 0.5460(3) 0.082(3) Uiso 0.514(11) 1 d PD B 1
O18' O 0.4051(3) 0.1646(5) 0.5939(3) 0.0419(19) Uiso 0.486(11) 1 d PDU B 2
O19' O 0.4477(4) 0.2947(5) 0.6034(4) 0.080(3) Uiso 0.486(11) 1 d PDU B 2
O20' O 0.5028(4) 0.1779(8) 0.6125(4) 0.092(3) Uiso 0.486(11) 1 d PDU B 2
O21' O 0.4558(4) 0.2085(9) 0.5364(3) 0.093(4) Uiso 0.486(11) 1 d PD B 2
Cl4 Cl 0.23935(7) -0.05319(9) 0.60124(6) 0.0576(4) Uani 1 1 d . . .
O22 O 0.29332(19) -0.0624(3) 0.58980(15) 0.0619(12) Uani 1 1 d . B .
O23 O 0.2385(2) 0.0171(3) 0.63167(17) 0.0712(14) Uani 1 1 d . B .
O24 O 0.2052(2) -0.0419(3) 0.55733(18) 0.0740(14) Uani 1 1 d . B .
O25 O 0.22611(19) -0.1264(3) 0.62515(16) 0.0667(13) Uani 1 1 d . B .
O28 O 0.9226(2) 0.5220(4) 0.32565(19) 0.0852(17) Uani 1 1 d D C .
O26 O 0.9248(9) 0.5837(13) 0.2419(7) 0.087(4) Uiso 0.221(8) 1 d PDU C 1
O27 O 0.8747(9) 0.4797(10) 0.2716(10) 0.094(5) Uiso 0.221(8) 1 d PDU C 1
O29 O 0.8686(9) 0.6159(11) 0.3020(9) 0.066(5) Uiso 0.221(8) 1 d PDU C 1
O26' O 0.9416(3) 0.6201(4) 0.2717(3) 0.084(2) Uiso 0.779(8) 1 d PDU C 2
O27' O 0.8914(3) 0.5059(5) 0.2440(3) 0.089(2) Uiso 0.779(8) 1 d PDU C 2
O29' O 0.8514(3) 0.6055(4) 0.2855(3) 0.072(2) Uiso 0.779(8) 1 d PDU C 2
O1W O 0.3167(2) 0.2924(3) 0.55232(17) 0.0703(14) Uani 1 1 d . . .
O2S O 0.5262(4) 0.4439(7) 0.5995(4) 0.173(3) Uiso 1 1 d D . .
O1S O 0.5432(4) 0.4008(7) 0.6759(4) 0.186(4) Uiso 1 1 d D . .
N1S N 0.5144(5) 0.4372(8) 0.6425(5) 0.167(4) Uiso 1 1 d D . .
C1S C 0.4651(5) 0.4600(8) 0.6494(5) 0.135(4) Uiso 1 1 d . . .
H1S1 H 0.4565 0.4339 0.6778 0.203 Uiso 1 1 calc R . .
H1S2 H 0.4399 0.4436 0.6222 0.203 Uiso 1 1 calc R . .
H1S3 H 0.4639 0.5187 0.6531 0.203 Uiso 1 1 calc R . .
N2S N 0.7500 0.3906(5) 0.2500 0.063(2) Uani 1 2 d S . .
O3S O 0.7752(3) 0.3538(4) 0.28368(19) 0.0934(18) Uani 1 1 d . . .
C2S C 0.7500 0.4791(6) 0.2500 0.076(3) Uani 1 2 d S . .
H2S1 H 0.7716 0.4988 0.2272 0.114 Uiso 0.50 1 calc PR . .
H2S2 H 0.7641 0.4988 0.2815 0.114 Uiso 0.50 1 calc PR . .
H2S3 H 0.7143 0.4988 0.2413 0.114 Uiso 0.50 1 calc PR . .
O5S O 0.1968(3) 0.1584(5) 0.5391(2) 0.116(2) Uiso 1 1 d . . .
N3S N 0.1525(4) 0.1317(6) 0.5411(4) 0.125(3) Uiso 1 1 d . . .
O4S O 0.1377(4) 0.1343(6) 0.5816(4) 0.161(3) Uiso 1 1 d . . .
C3S C 0.1175(5) 0.0979(9) 0.5060(5) 0.165(5) Uiso 1 1 d . . .
H3S1 H 0.1353 0.0843 0.4792 0.248 Uiso 1 1 calc R . .
H3S2 H 0.0894 0.1364 0.4959 0.248 Uiso 1 1 calc R . .
H3S3 H 0.1029 0.0489 0.5178 0.248 Uiso 1 1 calc R . .
Cl6 Cl 0.2601(2) 0.9597(3) 0.34041(15) 0.1859(19) Uani 1 1 d DU . .
O30 O 0.2528(6) 0.8907(8) 0.3028(5) 0.315(9) Uani 1 1 d DU . .
O33 O 0.2345(7) 0.9392(9) 0.3821(4) 0.361(13) Uani 1 1 d DU . .
O32 O 0.3196(3) 0.9744(6) 0.3535(3) 0.183(5) Uani 1 1 d DU . .
O31 O 0.2390(6) 1.0371(7) 0.3147(4) 0.290(9) Uani 1 1 d DU . .

loop_
_atom_site_aniso_label
_atom_site_aniso_U_11
_atom_site_aniso_U_22
_atom_site_aniso_U_33
_atom_site_aniso_U_23
_atom_site_aniso_U_13
_atom_site_aniso_U_12
La1 0.0945(3) 0.02726(19) 0.0557(2) -0.00335(15) 0.0517(2) -0.00655(17)
La2 0.0771(3) 0.0423(2) 0.0406(2) -0.00778(15) 0.03265(19) -0.01271(18)
O1 0.073(3) 0.057(3) 0.054(3) -0.020(2) 0.020(2) -0.008(2)
O2 0.107(4) 0.068(3) 0.067(3) -0.023(3) 0.050(3) -0.023(3)
O3 0.103(4) 0.051(3) 0.054(3) -0.010(2) 0.045(3) -0.029(3)
O4 0.090(3) 0.029(2) 0.055(2) 0.0000(18) 0.042(2) -0.001(2)
O5 0.105(4) 0.047(3) 0.066(3) -0.008(2) 0.048(3) -0.016(3)
O6 0.097(4) 0.038(2) 0.071(3) 0.001(2) 0.053(3) 0.000(2)
N1 0.069(4) 0.064(4) 0.057(3) -0.020(3) 0.026(3) -0.008(3)
N2 0.085(4) 0.052(3) 0.042(3) -0.012(2) 0.029(3) -0.017(3)
N3 0.100(4) 0.038(3) 0.041(3) 0.000(2) 0.033(3) -0.005(3)
N4 0.109(5) 0.054(3) 0.048(3) 0.008(3) 0.041(3) 0.017(3)
N5 0.091(4) 0.038(3) 0.053(3) 0.008(2) 0.041(3) 0.001(3)
N6 0.081(4) 0.035(3) 0.042(3) 0.003(2) 0.032(3) -0.001(3)
N7 0.096(5) 0.031(3) 0.057(3) -0.001(2) 0.047(3) -0.008(3)
N8 0.090(5) 0.075(4) 0.069(4) -0.013(3) 0.044(4) -0.012(4)
N9 0.081(4) 0.069(4) 0.054(3) 0.001(3) 0.041(3) -0.010(3)
N10 0.069(4) 0.040(3) 0.044(3) -0.002(2) 0.023(3) -0.015(2)
N11 0.066(4) 0.055(3) 0.039(3) -0.007(2) 0.025(2) -0.025(3)
N12 0.069(4) 0.049(3) 0.039(3) -0.008(2) 0.034(3) -0.014(3)
N13 0.089(4) 0.028(2) 0.071(3) -0.002(2) 0.053(3) -0.003(3)
N14 0.091(4) 0.031(3) 0.057(3) -0.004(2) 0.048(3) -0.006(3)
N15 0.078(4) 0.032(3) 0.056(3) -0.005(2) 0.042(3) -0.006(2)
N16 0.064(3) 0.033(2) 0.037(3) 0.0026(19) 0.023(2) -0.002(2)
C1 0.084(5) 0.042(4) 0.096(5) 0.017(4) 0.064(5) 0.012(4)
C2 0.083(5) 0.046(4) 0.091(5) 0.020(4) 0.056(4) 0.009(4)
C4 0.102(6) 0.053(4) 0.054(4) 0.012(3) 0.010(4) -0.008(4)
C5 0.126(7) 0.060(5) 0.052(4) 0.015(4) 0.010(4) 0.008(5)
C6 0.101(6) 0.041(4) 0.047(4) -0.002(3) 0.042(4) 0.008(4)
C7 0.113(6) 0.039(4) 0.054(4) 0.003(3) 0.034(4) 0.013(4)
C8 0.159(7) 0.079(4) 0.037(3) 0.004(3) 0.042(4) 0.039(4)
C9 0.158(7) 0.079(4) 0.037(3) 0.002(3) 0.042(4) 0.036(4)
C10 0.114(6) 0.051(4) 0.046(4) -0.009(3) 0.042(4) -0.006(4)
C11 0.095(6) 0.058(4) 0.043(4) -0.011(3) 0.029(4) -0.011(4)
C12 0.085(4) 0.113(5) 0.052(3) -0.027(3) 0.023(3) -0.011(3)
C13 0.084(4) 0.117(4) 0.051(3) -0.027(3) 0.019(3) -0.006(3)
C14 0.080(4) 0.112(5) 0.050(3) -0.026(3) 0.021(3) -0.009(3)
C15 0.078(5) 0.063(4) 0.056(4) -0.018(3) 0.033(4) -0.025(4)
C16 0.080(5) 0.046(4) 0.057(4) -0.007(3) 0.027(4) -0.007(4)
C17 0.070(5) 0.091(6) 0.059(4) -0.015(4) 0.016(4) -0.022(4)
C18 0.077(5) 0.098(7) 0.073(5) -0.006(5) 0.020(4) -0.009(5)
C19 0.075(5) 0.089(6) 0.065(5) -0.045(4) 0.023(4) -0.006(4)
C20 0.080(5) 0.114(7) 0.056(4) -0.029(5) 0.023(4) -0.001(5)
C21 0.094(6) 0.047(4) 0.061(4) 0.007(3) 0.030(4) 0.004(4)
C22 0.108(4) 0.037(3) 0.053(3) 0.000(2) 0.039(3) 0.006(3)
C23 0.106(4) 0.038(3) 0.052(3) -0.002(2) 0.042(3) 0.007(3)
C24 0.087(5) 0.031(3) 0.045(4) 0.005(3) 0.035(4) 0.003(3)
C25 0.098(5) 0.032(3) 0.060(4) 0.013(3) 0.053(4) 0.005(3)
C26 0.119(7) 0.049(4) 0.059(5) 0.010(3) 0.041(5) 0.029(4)
C27 0.117(7) 0.075(5) 0.057(5) 0.011(4) 0.035(5) 0.038(5)
C28 0.140(8) 0.064(5) 0.043(4) 0.011(3) 0.028(4) 0.021(5)
C29 0.092(6) 0.031(3) 0.062(4) 0.004(3) 0.040(4) 0.001(3)
C30 0.096(6) 0.050(4) 0.054(4) -0.007(3) 0.038(4) -0.018(4)
C35 0.071(5) 0.041(3) 0.054(4) -0.012(3) 0.041(3) -0.021(3)
C36 0.091(5) 0.036(3) 0.062(4) -0.005(3) 0.045(4) -0.015(4)
C37 0.079(5) 0.038(3) 0.063(4) -0.006(3) 0.054(4) -0.003(3)
C38 0.074(5) 0.040(3) 0.061(4) -0.007(3) 0.038(4) -0.010(3)
C39 0.077(5) 0.039(3) 0.061(4) -0.007(3) 0.036(4) -0.008(4)
C40 0.078(5) 0.050(4) 0.042(3) -0.016(3) 0.041(3) -0.020(4)
C41 0.078(5) 0.055(4) 0.043(3) -0.007(3) 0.037(3) -0.015(4)
C42 0.070(4) 0.056(4) 0.036(3) -0.006(3) 0.030(3) -0.011(3)
C43 0.070(5) 0.055(4) 0.047(4) -0.018(3) 0.025(3) -0.009(3)
C44 0.053(4) 0.051(4) 0.049(3) -0.018(3) 0.024(3) -0.011(3)
C45 0.064(4) 0.042(3) 0.050(3) -0.011(3) 0.029(3) -0.020(3)
C46 0.069(5) 0.054(4) 0.074(5) -0.019(3) 0.040(4) -0.016(3)
C47 0.094(6) 0.041(4) 0.087(5) -0.003(4) 0.044(4) -0.014(4)
C48 0.087(5) 0.047(4) 0.071(5) 0.001(3) 0.037(4) -0.023(4)
C49 0.069(4) 0.046(4) 0.053(4) -0.006(3) 0.026(3) -0.014(3)
C50 0.073(5) 0.062(4) 0.032(3) 0.011(3) 0.022(3) -0.005(4)
C55 0.099(5) 0.031(3) 0.064(4) -0.001(3) 0.058(4) 0.001(3)
C56 0.119(6) 0.035(3) 0.059(4) -0.010(3) 0.053(4) -0.002(4)
C57 0.114(6) 0.042(4) 0.074(5) -0.010(3) 0.071(4) -0.004(4)
C58 0.095(5) 0.033(3) 0.066(4) -0.006(3) 0.053(4) -0.012(3)
C59 0.085(5) 0.036(3) 0.062(4) -0.005(3) 0.052(4) -0.008(3)
C60 0.132(7) 0.040(4) 0.060(4) -0.001(3) 0.069(4) 0.002(4)
C61 0.120(6) 0.043(4) 0.058(4) -0.002(3) 0.061(4) -0.010(4)
C62 0.091(5) 0.025(3) 0.059(4) 0.001(3) 0.043(4) -0.008(3)
C63 0.070(4) 0.034(3) 0.051(4) 0.004(3) 0.033(3) -0.007(3)
C64 0.068(4) 0.026(3) 0.050(3) 0.001(2) 0.030(3) -0.002(3)
C65 0.064(4) 0.039(3) 0.057(4) -0.009(3) 0.024(3) -0.014(3)
C66 0.113(6) 0.027(3) 0.053(4) 0.002(3) 0.040(4) -0.003(3)
C67 0.088(5) 0.027(3) 0.055(4) -0.001(3) 0.037(3) 0.001(3)
C68 0.095(5) 0.052(4) 0.059(4) 0.000(3) 0.033(4) -0.006(4)
C69 0.084(5) 0.046(4) 0.050(4) 0.000(3) 0.045(4) -0.003(4)
Cl1 0.0966(16) 0.0875(14) 0.0769(13) -0.0153(11) 0.0473(12) -0.0130(12)
Cl2 0.0797(12) 0.0473(9) 0.0562(10) 0.0009(7) 0.0264(9) -0.0137(8)
Cl3 0.0932(14) 0.0335(8) 0.1127(15) 0.0082(8) 0.0765(12) 0.0029(8)
Cl5 0.0844(12) 0.0516(9) 0.0490(9) 0.0005(7) 0.0317(8) -0.0028(9)
O10 0.099(4) 0.065(3) 0.076(3) 0.004(3) 0.038(3) -0.021(3)
O11 0.105(5) 0.176(8) 0.134(6) -0.027(6) -0.003(5) -0.028(5)
O14 0.083(4) 0.056(3) 0.075(3) -0.017(2) 0.019(3) -0.004(3)
O15 0.154(6) 0.110(5) 0.068(3) -0.035(3) 0.056(4) -0.043(4)
O16 0.095(4) 0.087(4) 0.093(4) 0.032(3) 0.043(3) -0.009(3)
O17 0.101(4) 0.068(4) 0.147(6) 0.011(4) -0.005(4) -0.002(3)
Cl4 0.0889(12) 0.0397(8) 0.0536(9) -0.0015(7) 0.0419(9) -0.0061(8)
O22 0.088(3) 0.051(3) 0.056(3) 0.008(2) 0.041(2) -0.002(2)
O23 0.117(4) 0.044(3) 0.064(3) -0.008(2) 0.049(3) -0.015(3)
O24 0.106(4) 0.057(3) 0.065(3) 0.001(2) 0.030(3) 0.013(3)
O25 0.097(4) 0.045(2) 0.070(3) -0.004(2) 0.052(3) -0.014(2)
O28 0.089(4) 0.104(4) 0.066(3) 0.020(3) 0.026(3) -0.014(3)
O1W 0.107(4) 0.039(2) 0.079(3) 0.008(2) 0.059(3) 0.010(2)
N2S 0.085(6) 0.056(5) 0.054(5) 0.000 0.036(5) 0.000
O3S 0.133(5) 0.082(4) 0.064(3) 0.005(3) 0.009(3) 0.020(4)
C2S 0.118(10) 0.043(6) 0.076(7) 0.000 0.046(7) 0.000
Cl6 0.202(4) 0.224(5) 0.122(3) -0.033(3) -0.008(3) 0.075(4)
O30 0.338(18) 0.35(2) 0.251(14) -0.174(15) 0.040(13) 0.009(16)
O33 0.75(4) 0.230(15) 0.110(9) 0.019(9) 0.074(15) 0.03(2)
O32 0.118(7) 0.272(13) 0.140(8) -0.064(7) -0.043(6) 0.060(7)
O31 0.41(2) 0.236(14) 0.187(11) 0.020(10) -0.068(12) 0.169(15)

loop_
_atom_type_symbol
_atom_type_description
_atom_type_scat_dispersion_real
_atom_type_scat_dispersion_imag
_atom_type_scat_source
C C 0.0033 0.0016 'International Tables Vol C Tables 4.2.6.8 and 6.1.1.4'
H H 0.0000 0.0000 'International Tables Vol C Tables 4.2.6.8 and 6.1.1.4'
N N 0.0061 0.0033 'International Tables Vol C Tables 4.2.6.8 and 6.1.1.4'
O O 0.0106 0.0060 'International Tables Vol C Tables 4.2.6.8 and 6.1.1.4'
Cl Cl 0.1484 0.1585 'International Tables Vol C Tables 4.2.6.8 and 6.1.1.4'
La La -0.2871 2.4523 'International Tables Vol C Tables 4.2.6.8 and 6.1.1.4'

loop_
_geom_angle_atom_site_label_1
_geom_angle_atom_site_label_2
_geom_angle_atom_site_label_3
_geom_angle
_geom_angle_site_symmetry_1
_geom_angle_site_symmetry_3
_geom_angle_publ_flag
O2 La1 O4 84.49(16) . . ?
O2 La1 O18 72.1(3) . . ?
O4 La1 O18 136.5(2) . . ?
O2 La1 O6 132.38(16) . . ?
O4 La1 O6 143.02(15) . . ?
O18 La1 O6 70.8(2) . . ?
O2 La1 O18' 85.2(3) . . ?
O4 La1 O18' 140.6(2) . . ?
O18 La1 O18' 13.1(2) . . ?
O6 La1 O18' 60.2(2) . . ?
O2 La1 O22 147.44(15) . . ?
O4 La1 O22 69.53(15) . . ?
O18 La1 O22 140.4(2) . . ?
O6 La1 O22 74.80(14) . . ?
O18' La1 O22 127.4(2) . . ?
O2 La1 N15 77.74(17) . . ?
O4 La1 N15 61.00(13) . . ?
O18 La1 N15 141.5(2) . . ?
O6 La1 N15 116.87(15) . . ?
O18' La1 N15 151.2(2) . . ?
O22 La1 N15 72.67(14) . . ?
O2 La1 N7 61.56(18) . . ?
O4 La1 N7 65.65(14) . . ?
O18 La1 N7 70.9(2) . . ?
O6 La1 N7 128.71(15) . . ?
O18' La1 N7 76.0(2) . . ?
O22 La1 N7 119.85(15) . . ?
N15 La1 N7 114.37(16) . . ?
O2 La1 N6 122.54(17) . . ?
O4 La1 N6 76.24(13) . . ?
O18 La1 N6 86.0(2) . . ?
O6 La1 N6 83.36(15) . . ?
O18' La1 N6 77.7(2) . . ?
O22 La1 N6 70.99(14) . . ?
N15 La1 N6 131.15(14) . . ?
N7 La1 N6 61.13(18) . . ?
O2 La1 N14 70.06(17) . . ?
O4 La1 N14 120.63(13) . . ?
O18 La1 N14 85.6(2) . . ?
O6 La1 N14 78.27(15) . . ?
O18' La1 N14 90.9(2) . . ?
O22 La1 N14 106.12(14) . . ?
N15 La1 N14 61.56(14) . . ?
N7 La1 N14 130.54(18) . . ?
N6 La1 N14 161.45(16) . . ?
O1 La2 O3 91.11(16) . . ?
O1 La2 O14 138.02(15) . . ?
O3 La2 O14 77.23(17) . . ?
O1 La2 O5 139.55(15) . . ?
O3 La2 O5 129.27(15) . . ?
O14 La2 O5 65.85(16) . . ?
O1 La2 O10 72.54(16) . . ?
O3 La2 O10 146.78(17) . . ?
O14 La2 O10 133.85(16) . . ?
O5 La2 O10 70.93(16) . . ?
O1 La2 N3 120.57(17) . . ?
O3 La2 N3 65.96(14) . . ?
O14 La2 N3 91.47(17) . . ?
O5 La2 N3 80.98(14) . . ?
O10 La2 N3 97.19(16) . . ?
O1 La2 N10 66.34(16) . . ?
O3 La2 N10 61.54(14) . . ?
O14 La2 N10 72.77(15) . . ?
O5 La2 N10 130.31(16) . . ?
O10 La2 N10 130.26(16) . . ?
N3 La2 N10 127.25(14) . . ?
O1 La2 N2 60.64(16) . . ?
O3 La2 N2 75.51(16) . . ?
O14 La2 N2 147.15(16) . . ?
O5 La2 N2 120.77(16) . . ?
O10 La2 N2 71.27(16) . . ?
N3 La2 N2 60.71(18) . . ?
N10 La2 N2 108.92(16) . . ?
O1 La2 N11 69.98(16) . . ?
O3 La2 N11 122.66(14) . . ?
O14 La2 N11 82.67(16) . . ?
O5 La2 N11 86.72(15) . . ?
O10 La2 N11 79.44(15) . . ?
N3 La2 N11 167.67(16) . . ?
N10 La2 N11 61.27(14) . . ?
N2 La2 N11 127.90(17) . . ?
C16 O1 La2 126.5(4) . . ?
C30 O2 La1 126.3(4) . . ?
C50 O3 La2 124.1(4) . . ?
C64 O4 La1 120.8(4) . . ?
C16 N1 C17 127.7(6) . . ?
C16 N1 C19 117.3(6) . . ?
C17 N1 C19 114.7(5) . . ?
C11 N2 C15 117.8(6) . . ?
C11 N2 La2 123.6(5) . . ?
C15 N2 La2 118.2(4) . . ?
C10 N3 N4 105.2(5) . . ?
C10 N3 La2 120.5(4) . . ?
N4 N3 La2 133.4(4) . . ?
C8 N4 N3 110.0(6) . . ?
C8 N4 C7 127.9(6) . . ?
N3 N4 C7 122.1(5) . . ?
C22 N5 N6 112.6(6) . . ?
C22 N5 C21 125.0(6) . . ?
N6 N5 C21 122.2(5) . . ?
C24 N6 N5 104.5(5) . . ?
C24 N6 La1 117.4(4) . . ?
N5 N6 La1 136.6(4) . . ?
C25 N7 C29 120.9(6) . . ?
C25 N7 La1 118.6(5) . . ?
C29 N7 La1 116.6(4) . . ?
C30 N8 C33 128.2(6) . . ?
C30 N8 C31 117.9(7) . . ?
C33 N8 C31 113.3(7) . . ?
C50 N9 C51 125.0(6) . . ?
C50 N9 C53 117.1(6) . . ?
C51 N9 C53 115.7(6) . . ?
C45 N10 C49 121.0(5) . . ?
C45 N10 La2 118.1(3) . . ?
C49 N10 La2 116.6(4) . . ?
N12 N11 C44 105.3(5) . . ?
N12 N11 La2 135.8(4) . . ?
C44 N11 La2 116.6(4) . . ?
N11 N12 C42 110.4(5) . . ?
N11 N12 C41 121.3(5) . . ?
C42 N12 C41 127.8(5) . . ?
C56 N13 N14 112.9(5) . . ?
C56 N13 C55 125.5(5) . . ?
N14 N13 C55 121.6(5) . . ?
N13 N14 C58 103.7(4) . . ?
N13 N14 La1 136.3(3) . . ?
C58 N14 La1 118.0(4) . . ?
C63 N15 C59 118.9(5) . . ?
C63 N15 La1 118.3(3) . . ?
C59 N15 La1 122.6(4) . . ?
C64 N16 C65 125.5(5) . . ?
C64 N16 C67 118.3(5) . . ?
C65 N16 C67 115.5(4) . . ?
C6 C1 C2 121.9(7) . . ?
C6 C1 H1 119.1 . . ?
C2 C1 H1 119.1 . . ?
C69 C2 C1 119.1(8) . . ?
C69 C2 H2 120.5 . . ?
C1 C2 H2 120.5 . . ?
C5 C4 C69 119.8(8) . . ?
C5 C4 H4 120.1 . . ?
C69 C4 H4 120.1 . . ?
C4 C5 C6 120.9(8) . . ?
C4 C5 H5 119.5 . . ?
C6 C5 H5 119.5 . . ?
C1 C6 C5 118.7(6) . . ?
C1 C6 C7 119.1(7) . . ?
C5 C6 C7 122.1(7) . . ?
N4 C7 C6 115.1(7) . . ?
N4 C7 H7A 108.5 . . ?
C6 C7 H7A 108.5 . . ?
N4 C7 H7B 108.5 . . ?
C6 C7 H7B 108.5 . . ?
H7A C7 H7B 107.5 . . ?
N4 C8 C9 109.3(7) . . ?
N4 C8 H8 125.3 . . ?
C9 C8 H8 125.3 . . ?
C8 C9 C10 103.1(7) . . ?
C8 C9 H9 128.4 . . ?
C10 C9 H9 128.4 . . ?
N3 C10 C9 112.3(7) . . ?
N3 C10 C11 120.2(5) . . ?
C9 C10 C11 127.0(7) . . ?
N2 C11 C12 123.4(7) . . ?
N2 C11 C10 114.8(6) . . ?
C12 C11 C10 121.8(6) . . ?
C13 C12 C11 120.0(7) . . ?
C13 C12 H12 120.0 . . ?
C11 C12 H12 120.0 . . ?
C12 C13 C14 119.7(8) . . ?
C12 C13 H13 120.1 . . ?
C14 C13 H13 120.1 . . ?
C15 C14 C13 117.8(8) . . ?
C15 C14 H14 121.1 . . ?
C13 C14 H14 121.1 . . ?
N2 C15 C14 121.3(6) . . ?
N2 C15 C16 111.0(6) . . ?
C14 C15 C16 127.5(7) . . ?
O1 C16 N1 120.1(6) . . ?
O1 C16 C15 116.0(6) . . ?
N1 C16 C15 123.9(7) . . ?
N1 C17 C18 111.7(6) . . ?
N1 C17 H17A 109.3 . . ?
C18 C17 H17A 109.3 . . ?
N1 C17 H17B 109.3 . . ?
C18 C17 H17B 109.3 . . ?
H17A C17 H17B 107.9 . . ?
C17 C18 H18A 109.5 . . ?
C17 C18 H18B 109.5 . . ?
H18A C18 H18B 109.5 . . ?
C17 C18 H18C 109.5 . . ?
H18A C18 H18C 109.5 . . ?
H18B C18 H18C 109.5 . . ?
C20 C19 N1 110.5(6) . . ?
C20 C19 H19A 109.5 . . ?
N1 C19 H19A 109.5 . . ?
C20 C19 H19B 109.5 . . ?
N1 C19 H19B 109.5 . . ?
H19A C19 H19B 108.1 . . ?
C19 C20 H20A 109.5 . . ?
C19 C20 H20B 109.5 . . ?
H20A C20 H20B 109.5 . . ?
C19 C20 H20C 109.5 . . ?
H20A C20 H20C 109.5 . . ?
H20B C20 H20C 109.5 . . ?
N5 C21 C69 111.5(6) . . ?
N5 C21 H21A 109.3 . . ?
C69 C21 H21A 109.3 . . ?
N5 C21 H21B 109.3 . . ?
C69 C21 H21B 109.3 . . ?
H21A C21 H21B 108.0 . . ?
N5 C22 C23 106.4(6) . . ?
N5 C22 H22 126.8 . . ?
C23 C22 H22 126.8 . . ?
C22 C23 C24 105.3(6) . . ?
C22 C23 H23 127.4 . . ?
C24 C23 H23 127.4 . . ?
N6 C24 C23 111.2(6) . . ?
N6 C24 C25 119.2(5) . . ?
C23 C24 C25 129.6(6) . . ?
N7 C25 C26 121.0(7) . . ?
N7 C25 C24 118.6(6) . . ?
C26 C25 C24 120.4(6) . . ?
C27 C26 C25 117.8(7) . . ?
C27 C26 H26 121.1 . . ?
C25 C26 H26 121.1 . . ?
C28 C27 C26 120.7(8) . . ?
C28 C27 H27 119.7 . . ?
C26 C27 H27 119.7 . . ?
C27 C28 C29 118.4(8) . . ?
C27 C28 H28 120.8 . . ?
C29 C28 H28 120.8 . . ?
N7 C29 C28 121.2(6) . . ?
N7 C29 C30 112.9(7) . . ?
C28 C29 C30 125.8(8) . . ?
O2 C30 N8 121.2(6) . . ?
O2 C30 C29 115.5(7) . . ?
N8 C30 C29 123.4(7) . . ?
C32 C31 N8 110.1(8) . . ?
C32 C31 H31A 109.6 . . ?
N8 C31 H31A 109.6 . . ?
C32 C31 H31B 109.6 . . ?
N8 C31 H31B 109.6 . . ?
H31A C31 H31B 108.2 . . ?
C31 C32 H32A 109.5 . . ?
C31 C32 H32B 109.5 . . ?
H32A C32 H32B 109.5 . . ?
C31 C32 H32C 109.5 . . ?
H32A C32 H32C 109.5 . . ?
H32B C32 H32C 109.5 . . ?
N8 C33 C34 115.4(8) . . ?
N8 C33 H33A 108.4 . . ?
C34 C33 H33A 108.4 . . ?
N8 C33 H33B 108.4 . . ?
C34 C33 H33B 108.4 . . ?
H33A C33 H33B 107.5 . . ?
C33 C34 H34A 109.5 . . ?
C33 C34 H34B 109.5 . . ?
H34A C34 H34B 109.5 . . ?
C33 C34 H34C 109.5 . . ?
H34A C34 H34C 109.5 . . ?
H34B C34 H34C 109.5 . . ?
C36 C35 C40 122.3(6) . . ?
C36 C35 H35 118.8 . . ?
C40 C35 H35 118.8 . . ?
C35 C36 C37 120.2(6) . . ?
C35 C36 H36 119.9 . . ?
C37 C36 H36 119.9 . . ?
C36 C37 C38 118.3(7) . . ?
C36 C37 C55 123.3(6) . . ?
C38 C37 C55 118.3(6) . . ?
C39 C38 C37 119.9(7) . . ?
C39 C38 H38 120.0 . . ?
C37 C38 H38 120.0 . . ?
C40 C39 C38 121.3(6) . . ?
C40 C39 H39 119.4 . . ?
C38 C39 H39 119.4 . . ?
C39 C40 C35 117.9(7) . . ?
C39 C40 C41 122.9(6) . . ?
C35 C40 C41 119.2(6) . . ?
N12 C41 C40 114.3(5) . . ?
N12 C41 H41A 108.7 . . ?
C40 C41 H41A 108.7 . . ?
N12 C41 H41B 108.7 . . ?
C40 C41 H41B 108.7 . . ?
H41A C41 H41B 107.6 . . ?
C43 C42 N12 108.4(5) . . ?
C43 C42 H42 125.8 . . ?
N12 C42 H42 125.8 . . ?
C42 C43 C44 105.8(6) . . ?
C42 C43 H43 127.1 . . ?
C44 C43 H43 127.1 . . ?
N11 C44 C43 110.0(5) . . ?
N11 C44 C45 120.1(5) . . ?
C43 C44 C45 129.8(6) . . ?
N10 C45 C46 120.4(5) . . ?
N10 C45 C44 117.5(5) . . ?
C46 C45 C44 122.1(5) . . ?
C47 C46 C45 119.0(6) . . ?
C47 C46 H46 120.5 . . ?
C45 C46 H46 120.5 . . ?
C46 C47 C48 119.6(6) . . ?
C46 C47 H47 120.2 . . ?
C48 C47 H47 120.2 . . ?
C49 C48 C47 119.1(6) . . ?
C49 C48 H48 120.5 . . ?
C47 C48 H48 120.5 . . ?
N10 C49 C48 120.7(6) . . ?
N10 C49 C50 111.3(5) . . ?
C48 C49 C50 127.5(6) . . ?
O3 C50 N9 120.9(6) . . ?
O3 C50 C49 115.6(5) . . ?
N9 C50 C49 123.5(6) . . ?
N9 C51 C52 111.0(6) . . ?
N9 C51 H51A 109.4 . . ?
C52 C51 H51A 109.4 . . ?
N9 C51 H51B 109.4 . . ?
C52 C51 H51B 109.4 . . ?
H51A C51 H51B 108.0 . . ?
C51 C52 H52A 109.5 . . ?
C51 C52 H52B 109.5 . . ?
H52A C52 H52B 109.5 . . ?
C51 C52 H52C 109.5 . . ?
H52A C52 H52C 109.5 . . ?
H52B C52 H52C 109.5 . . ?
C54 C53 N9 113.3(8) . . ?
C54 C53 H53A 108.9 . . ?
N9 C53 H53A 108.9 . . ?
C54 C53 H53B 108.9 . . ?
N9 C53 H53B 108.9 . . ?
H53A C53 H53B 107.7 . . ?
C53 C54 H54A 109.5 . . ?
C53 C54 H54B 109.5 . . ?
H54A C54 H54B 109.5 . . ?
C53 C54 H54C 109.5 . . ?
H54A C54 H54C 109.5 . . ?
H54B C54 H54C 109.5 . . ?
C37 C55 N13 112.7(5) . . ?
C37 C55 H55A 109.1 . . ?
N13 C55 H55A 109.1 . . ?
C37 C55 H55B 109.1 . . ?
N13 C55 H55B 109.1 . . ?
H55A C55 H55B 107.8 . . ?
N13 C56 C57 108.0(5) . . ?
N13 C56 H56 126.0 . . ?
C57 C56 H56 126.0 . . ?
C56 C57 C58 104.4(5) . . ?
C56 C57 H57 127.8 . . ?
C58 C57 H57 127.8 . . ?
N14 C58 C57 111.0(5) . . ?
N14 C58 C59 120.2(5) . . ?
C57 C58 C59 128.8(6) . . ?
N15 C59 C60 121.1(5) . . ?
N15 C59 C58 117.1(5) . . ?
C60 C59 C58 121.7(5) . . ?
C61 C60 C59 119.8(5) . . ?
C61 C60 H60 120.1 . . ?
C59 C60 H60 120.1 . . ?
C62 C61 C60 119.7(6) . . ?
C62 C61 H61 120.1 . . ?
C60 C61 H61 120.1 . . ?
C61 C62 C63 118.3(5) . . ?
C61 C62 H62 120.8 . . ?
C63 C62 H62 120.8 . . ?
N15 C63 C62 122.0(5) . . ?
N15 C63 C64 112.2(5) . . ?
C62 C63 C64 125.2(5) . . ?
O4 C64 N16 118.3(5) . . ?
O4 C64 C63 116.6(5) . . ?
N16 C64 C63 125.0(5) . . ?
N16 C65 C66 112.6(5) . . ?
N16 C65 H65A 109.1 . . ?
C66 C65 H65A 109.1 . . ?
N16 C65 H65B 109.1 . . ?
C66 C65 H65B 109.1 . . ?
H65A C65 H65B 107.8 . . ?
C65 C66 H66A 109.5 . . ?
C65 C66 H66B 109.5 . . ?
H66A C66 H66B 109.5 . . ?
C65 C66 H66C 109.5 . . ?
H66A C66 H66C 109.5 . . ?
H66B C66 H66C 109.5 . . ?
C68 C67 N16 112.6(5) . . ?
C68 C67 H67A 109.1 . . ?
N16 C67 H67A 109.1 . . ?
C68 C67 H67B 109.1 . . ?
N16 C67 H67B 109.1 . . ?
H67A C67 H67B 107.8 . . ?
C67 C68 H68A 109.5 . . ?
C67 C68 H68B 109.5 . . ?
H68A C68 H68B 109.5 . . ?
C67 C68 H68C 109.5 . . ?
H68A C68 H68C 109.5 . . ?
H68B C68 H68C 109.5 . . ?
C2 C69 C4 119.6(6) . . ?
C2 C69 C21 122.9(7) . . ?
C4 C69 C21 117.5(6) . . ?
O11 Cl1 O12' 98.5(8) . . ?
O11 Cl1 O10 109.7(5) . . ?
O12' Cl1 O10 111.2(5) . . ?
O11 Cl1 O13 104.6(7) . . ?
O12' Cl1 O13 132.6(8) . . ?
O10 Cl1 O13 99.1(7) . . ?
O11 Cl1 O13' 113.5(6) . . ?
O12' Cl1 O13' 106.1(6) . . ?
O10 Cl1 O13' 116.4(6) . . ?
O13 Cl1 O13' 26.5(7) . . ?
O11 Cl1 O12 124.2(8) . . ?
O12' Cl1 O12 26.5(5) . . ?
O10 Cl1 O12 103.8(5) . . ?
O13 Cl1 O12 112.7(8) . . ?
O13' Cl1 O12 88.2(6) . . ?
O16 Cl2 O17 110.5(4) . . ?
O16 Cl2 O15 110.1(4) . . ?
O17 Cl2 O15 112.0(4) . . ?
O16 Cl2 O14 108.8(3) . . ?
O17 Cl2 O14 108.3(3) . . ?
O15 Cl2 O14 106.9(3) . . ?
O20' Cl3 O19 138.6(7) . . ?
O20' Cl3 O20 26.5(7) . . ?
O19 Cl3 O20 114.7(6) . . ?
O20' Cl3 O21 88.0(7) . . ?
O19 Cl3 O21 108.3(6) . . ?
O20 Cl3 O21 110.2(6) . . ?
O20' Cl3 O21' 111.1(6) . . ?
O19 Cl3 O21' 77.1(6) . . ?
O20 Cl3 O21' 124.4(7) . . ?
O21 Cl3 O21' 31.2(5) . . ?
O20' Cl3 O18 96.7(6) . . ?
O19 Cl3 O18 112.4(5) . . ?
O20 Cl3 O18 102.3(6) . . ?
O21 Cl3 O18 108.8(5) . . ?
O21' Cl3 O18 123.8(6) . . ?
O20' Cl3 O19' 110.5(6) . . ?
O19 Cl3 O19' 35.9(5) . . ?
O20 Cl3 O19' 84.0(6) . . ?
O21 Cl3 O19' 140.1(6) . . ?
O21' Cl3 O19' 109.8(6) . . ?
O18 Cl3 O19' 103.9(5) . . ?
O20' Cl3 O18' 116.0(6) . . ?
O19 Cl3 O18' 100.1(5) . . ?
O20 Cl3 O18' 124.8(6) . . ?
O21 Cl3 O18' 96.5(5) . . ?
O21' Cl3 O18' 103.6(5) . . ?
O18 Cl3 O18' 22.6(4) . . ?
O19' Cl3 O18' 105.5(5) . . ?
O29 Cl5 O26 121.2(11) . . ?
O29 Cl5 O27' 132.6(12) . . ?
O26 Cl5 O27' 66.0(9) . . ?
O29 Cl5 O28 96.8(11) . . ?
O26 Cl5 O28 130.8(10) . . ?
O27' Cl5 O28 111.6(4) . . ?
O29 Cl5 O26' 98.6(9) . . ?
O26 Cl5 O26' 43.3(9) . . ?
O27' Cl5 O26' 108.2(4) . . ?
O28 Cl5 O26' 106.0(4) . . ?
O29 Cl5 O29' 24.6(11) . . ?
O26 Cl5 O29' 113.9(10) . . ?
O27' Cl5 O29' 108.1(4) . . ?
O28 Cl5 O29' 113.1(4) . . ?
O26' Cl5 O29' 109.7(4) . . ?
O29 Cl5 O27 111.7(10) . . ?
O26 Cl5 O27 107.4(10) . . ?
O27' Cl5 O27 41.5(9) . . ?
O28 Cl5 O27 82.6(11) . . ?
O26' Cl5 O27 147.4(9) . . ?
O29' Cl5 O27 94.6(10) . . ?
Cl1 O10 La2 128.9(3) . . ?
Cl2 O14 La2 150.8(3) . . ?
Cl3 O18 La1 152.4(5) . . ?
Cl3 O18' La1 141.2(5) . . ?
O24 Cl4 O23 111.0(3) . . ?
O24 Cl4 O25 111.3(3) . . ?
O23 Cl4 O25 110.9(3) . . ?
O24 Cl4 O22 107.1(3) . . ?
O23 Cl4 O22 108.2(3) . . ?
O25 Cl4 O22 108.2(3) . . ?
Cl4 O22 La1 123.4(2) . . ?
O1S N1S O2S 123.4(14) . . ?
O1S N1S C1S 118.3(13) . . ?
O2S N1S C1S 117.6(13) . . ?
N1S C1S H1S1 109.5 . . ?
N1S C1S H1S2 109.5 . . ?
H1S1 C1S H1S2 109.5 . . ?
N1S C1S H1S3 109.5 . . ?
H1S1 C1S H1S3 109.5 . . ?
H1S2 C1S H1S3 109.5 . . ?
O3S N2S O3S 121.2(9) . 2_655 ?
O3S N2S C2S 119.4(4) . . ?
O3S N2S C2S 119.4(4) 2_655 . ?
N2S C2S H2S1 109.5 . . ?
N2S C2S H2S2 109.5 . . ?
H2S1 C2S H2S2 109.5 . . ?
N2S C2S H2S3 109.5 . . ?
H2S1 C2S H2S3 109.5 . . ?
H2S2 C2S H2S3 109.5 . . ?
O5S N3S O4S 116.0(11) . . ?
O5S N3S C3S 128.8(12) . . ?
O4S N3S C3S 115.2(12) . . ?
N3S C3S H3S1 109.5 . . ?
N3S C3S H3S2 109.5 . . ?
H3S1 C3S H3S2 109.5 . . ?
N3S C3S H3S3 109.5 . . ?
H3S1 C3S H3S3 109.5 . . ?
H3S2 C3S H3S3 109.5 . . ?
O33 Cl6 O32 112.7(6) . . ?
O33 Cl6 O31 114.0(8) . . ?
O32 Cl6 O31 104.7(7) . . ?
O33 Cl6 O30 111.4(8) . . ?
O32 Cl6 O30 107.2(6) . . ?
O31 Cl6 O30 106.3(7) . . ?

loop_
_geom_bond_atom_site_label_1
_geom_bond_atom_site_label_2
_geom_bond_distance
_geom_bond_site_symmetry_2
_geom_bond_publ_flag
La1 O2 2.443(6) . ?
La1 O4 2.471(4) . ?
La1 O18 2.529(7) . ?
La1 O6 2.555(5) . ?
La1 O18' 2.568(7) . ?
La1 O22 2.617(5) . ?
La1 N15 2.654(5) . ?
La1 N7 2.670(6) . ?
La1 N6 2.721(5) . ?
La1 N14 2.737(4) . ?
La2 O1 2.422(5) . ?
La2 O3 2.451(4) . ?
La2 O14 2.538(5) . ?
La2 O5 2.548(5) . ?
La2 O10 2.605(5) . ?
La2 N3 2.683(5) . ?
La2 N10 2.683(5) . ?
La2 N2 2.687(6) . ?
La2 N11 2.722(5) . ?
O1 C16 1.279(8) . ?
O2 C30 1.253(9) . ?
O3 C50 1.252(8) . ?
O4 C64 1.262(6) . ?
N1 C16 1.320(8) . ?
N1 C17 1.464(9) . ?
N1 C19 1.510(8) . ?
N2 C11 1.328(8) . ?
N2 C15 1.391(9) . ?
N3 C10 1.338(9) . ?
N3 N4 1.367(7) . ?
N4 C8 1.358(8) . ?
N4 C7 1.410(9) . ?
N5 C22 1.350(8) . ?
N5 N6 1.341(8) . ?
N5 C21 1.498(9) . ?
N6 C24 1.339(8) . ?
N7 C25 1.335(8) . ?
N7 C29 1.341(9) . ?
N8 C30 1.305(9) . ?
N8 C33 1.435(10) . ?
N8 C31 1.506(11) . ?
N9 C50 1.311(8) . ?
N9 C51 1.480(9) . ?
N9 C53 1.544(10) . ?
N10 C45 1.339(7) . ?
N10 C49 1.342(7) . ?
N11 N12 1.359(6) . ?
N11 C44 1.348(8) . ?
N12 C42 1.361(7) . ?
N12 C41 1.452(8) . ?
N13 C56 1.327(7) . ?
N13 N14 1.338(6) . ?
N13 C55 1.496(7) . ?
N14 C58 1.354(7) . ?
N15 C63 1.337(7) . ?
N15 C59 1.358(7) . ?
N16 C64 1.322(7) . ?
N16 C65 1.468(7) . ?
N16 C67 1.480(7) . ?
C1 C6 1.344(10) . ?
C1 C2 1.392(9) . ?
C1 H1 0.9300 . ?
C2 C69 1.359(10) . ?
C2 H2 0.9300 . ?
C4 C5 1.362(10) . ?
C4 C69 1.394(10) . ?
C4 H4 0.9300 . ?
C5 C6 1.378(11) . ?
C5 H5 0.9300 . ?
C6 C7 1.527(9) . ?
C7 H7A 0.9700 . ?
C7 H7B 0.9700 . ?
C8 C9 1.377(11) . ?
C8 H8 0.9300 . ?
C9 C10 1.410(9) . ?
C9 H9 0.9300 . ?
C10 C11 1.483(10) . ?
C11 C12 1.372(11) . ?
C12 C13 1.338(11) . ?
C12 H12 0.9300 . ?
C13 C14 1.422(10) . ?
C13 H13 0.9300 . ?
C14 C15 1.384(10) . ?
C14 H14 0.9300 . ?
C15 C16 1.476(9) . ?
C17 C18 1.510(11) . ?
C17 H17A 0.9700 . ?
C17 H17B 0.9700 . ?
C18 H18A 0.9600 . ?
C18 H18B 0.9600 . ?
C18 H18C 0.9600 . ?
C19 C20 1.485(11) . ?
C19 H19A 0.9700 . ?
C19 H19B 0.9700 . ?
C20 H20A 0.9600 . ?
C20 H20B 0.9600 . ?
C20 H20C 0.9600 . ?
C21 C69 1.510(9) . ?
C21 H21A 0.9700 . ?
C21 H21B 0.9700 . ?
C22 C23 1.370(10) . ?
C22 H22 0.9300 . ?
C23 C24 1.391(8) . ?
C23 H23 0.9300 . ?
C24 C25 1.447(10) . ?
C25 C26 1.407(9) . ?
C26 C27 1.386(11) . ?
C26 H26 0.9300 . ?
C27 C28 1.380(10) . ?
C27 H27 0.9300 . ?
C28 C29 1.391(11) . ?
C28 H28 0.9300 . ?
C29 C30 1.487(9) . ?
C31 C32 1.467(14) . ?
C31 H31A 0.9700 . ?
C31 H31B 0.9700 . ?
C32 H32A 0.9600 . ?
C32 H32B 0.9600 . ?
C32 H32C 0.9600 . ?
C33 C34 1.540(12) . ?
C33 H33A 0.9700 . ?
C33 H33B 0.9700 . ?
C34 H34A 0.9600 . ?
C34 H34B 0.9600 . ?
C34 H34C 0.9600 . ?
C35 C36 1.350(9) . ?
C35 C40 1.378(9) . ?
C35 H35 0.9300 . ?
C36 C37 1.393(9) . ?
C36 H36 0.9300 . ?
C37 C38 1.389(8) . ?
C37 C55 1.491(10) . ?
C38 C39 1.385(9) . ?
C38 H38 0.9300 . ?
C39 C40 1.367(9) . ?
C39 H39 0.9300 . ?
C40 C41 1.504(10) . ?
C41 H41A 0.9700 . ?
C41 H41B 0.9700 . ?
C42 C43 1.336(9) . ?
C42 H42 0.9300 . ?
C43 C44 1.408(8) . ?
C43 H43 0.9300 . ?
C44 C45 1.455(8) . ?
C45 C46 1.387(9) . ?
C46 C47 1.371(9) . ?
C46 H46 0.9300 . ?
C47 C48 1.390(9) . ?
C47 H47 0.9300 . ?
C48 C49 1.368(9) . ?
C48 H48 0.9300 . ?
C49 C50 1.493(8) . ?
C51 C52 1.498(10) . ?
C51 H51A 0.9700 . ?
C51 H51B 0.9700 . ?
C52 H52A 0.9600 . ?
C52 H52B 0.9600 . ?
C52 H52C 0.9600 . ?
C53 C54 1.453(12) . ?
C53 H53A 0.9700 . ?
C53 H53B 0.9700 . ?
C54 H54A 0.9600 . ?
C54 H54B 0.9600 . ?
C54 H54C 0.9600 . ?
C55 H55A 0.9700 . ?
C55 H55B 0.9700 . ?
C56 C57 1.359(9) . ?
C56 H56 0.9300 . ?
C57 C58 1.398(8) . ?
C57 H57 0.9300 . ?
C58 C59 1.457(8) . ?
C59 C60 1.388(8) . ?
C60 C61 1.375(9) . ?
C60 H60 0.9300 . ?
C61 C62 1.367(8) . ?
C61 H61 0.9300 . ?
C62 C63 1.415(7) . ?
C62 H62 0.9300 . ?
C63 C64 1.490(8) . ?
C65 C66 1.515(8) . ?
C65 H65A 0.9700 . ?
C65 H65B 0.9700 . ?
C66 H66A 0.9600 . ?
C66 H66B 0.9600 . ?
C66 H66C 0.9600 . ?
C67 C68 1.478(9) . ?
C67 H67A 0.9700 . ?
C67 H67B 0.9700 . ?
C68 H68A 0.9600 . ?
C68 H68B 0.9600 . ?
C68 H68C 0.9600 . ?
Cl1 O11 1.424(7) . ?
Cl1 O12' 1.423(9) . ?
Cl1 O10 1.432(5) . ?
Cl1 O13 1.443(11) . ?
Cl1 O13' 1.491(9) . ?
Cl1 O12 1.519(10) . ?
Cl2 O16 1.391(5) . ?
Cl2 O17 1.409(6) . ?
Cl2 O15 1.426(5) . ?
Cl2 O14 1.457(5) . ?
Cl3 O20' 1.397(9) . ?
Cl3 O19 1.417(8) . ?
Cl3 O20 1.420(9) . ?
Cl3 O21 1.439(8) . ?
Cl3 O21' 1.447(9) . ?
Cl3 O18 1.443(7) . ?
Cl3 O19' 1.464(9) . ?
Cl3 O18' 1.515(7) . ?
Cl5 O29 1.380(13) . ?
Cl5 O26 1.409(13) . ?
Cl5 O27' 1.398(7) . ?
Cl5 O28 1.419(5) . ?
Cl5 O26' 1.463(7) . ?
Cl5 O29' 1.465(6) . ?
Cl5 O27 1.502(14) . ?
Cl4 O24 1.412(5) . ?
Cl4 O23 1.429(5) . ?
Cl4 O25 1.432(4) . ?
Cl4 O22 1.464(5) . ?
O2S N1S 1.295(11) . ?
O1S N1S 1.251(11) . ?
N1S C1S 1.349(15) . ?
C1S H1S1 0.9600 . ?
C1S H1S2 0.9600 . ?
C1S H1S3 0.9600 . ?
N2S O3S 1.219(6) . ?
N2S O3S 1.219(6) 2_655 ?
N2S C2S 1.437(12) . ?
C2S H2S1 0.9600 . ?
C2S H2S2 0.9600 . ?
C2S H2S3 0.9600 . ?
O5S N3S 1.215(10) . ?
N3S O4S 1.252(11) . ?
N3S C3S 1.346(14) . ?
C3S H3S1 0.9600 . ?
C3S H3S2 0.9600 . ?
C3S H3S3 0.9600 . ?
Cl6 O33 1.461(10) . ?
Cl6 O32 1.522(8) . ?
Cl6 O31 1.509(9) . ?
Cl6 O30 1.533(10) . ?

loop_
_geom_torsion_atom_site_label_1
_geom_torsion_atom_site_label_2
_geom_torsion_atom_site_label_3
_geom_torsion_atom_site_label_4
_geom_torsion
_geom_torsion_site_symmetry_1
_geom_torsion_site_symmetry_2
_geom_torsion_site_symmetry_3
_geom_torsion_site_symmetry_4
_geom_torsion_publ_flag
O3 La2 O1 C16 95.7(5) . . . . ?
O14 La2 O1 C16 167.8(5) . . . . ?
O5 La2 O1 C16 -81.1(5) . . . . ?
O10 La2 O1 C16 -54.8(5) . . . . ?
N3 La2 O1 C16 33.2(5) . . . . ?
N10 La2 O1 C16 153.8(5) . . . . ?
N2 La2 O1 C16 23.1(5) . . . . ?
N11 La2 O1 C16 -139.7(5) . . . . ?
O4 La1 O2 C30 77.4(6) . . . . ?
O18 La1 O2 C30 -65.4(6) . . . . ?
O6 La1 O2 C30 -105.8(6) . . . . ?
O18' La1 O2 C30 -64.5(6) . . . . ?
O22 La1 O2 C30 113.9(6) . . . . ?
N15 La1 O2 C30 138.9(6) . . . . ?
N7 La1 O2 C30 12.2(5) . . . . ?
N6 La1 O2 C30 7.6(6) . . . . ?
N14 La1 O2 C30 -157.2(6) . . . . ?
O1 La2 O3 C50 79.5(5) . . . . ?
O14 La2 O3 C50 -59.8(5) . . . . ?
O5 La2 O3 C50 -103.2(5) . . . . ?
O10 La2 O3 C50 138.3(5) . . . . ?
N3 La2 O3 C50 -157.3(6) . . . . ?
N10 La2 O3 C50 17.3(5) . . . . ?
N2 La2 O3 C50 138.7(6) . . . . ?
N11 La2 O3 C50 12.7(6) . . . . ?
O2 La1 O4 C64 108.0(5) . . . . ?
O18 La1 O4 C64 164.6(5) . . . . ?
O6 La1 O4 C64 -68.1(5) . . . . ?
O18' La1 O4 C64 -176.5(5) . . . . ?
O22 La1 O4 C64 -52.0(4) . . . . ?
N15 La1 O4 C64 28.9(4) . . . . ?
N7 La1 O4 C64 169.2(5) . . . . ?
N6 La1 O4 C64 -126.6(5) . . . . ?
N14 La1 O4 C64 45.0(5) . . . . ?
O1 La2 N2 C11 164.9(5) . . . . ?
O3 La2 N2 C11 65.2(5) . . . . ?
O14 La2 N2 C11 30.4(6) . . . . ?
O5 La2 N2 C11 -62.2(5) . . . . ?
O10 La2 N2 C11 -115.1(5) . . . . ?
N3 La2 N2 C11 -5.1(5) . . . . ?
N10 La2 N2 C11 117.7(5) . . . . ?
N11 La2 N2 C11 -174.4(4) . . . . ?
O1 La2 N2 C15 -6.8(4) . . . . ?
O3 La2 N2 C15 -106.5(5) . . . . ?
O14 La2 N2 C15 -141.3(4) . . . . ?
O5 La2 N2 C15 126.2(4) . . . . ?
O10 La2 N2 C15 73.3(4) . . . . ?
N3 La2 N2 C15 -176.7(5) . . . . ?
N10 La2 N2 C15 -54.0(5) . . . . ?
N11 La2 N2 C15 13.9(5) . . . . ?
O1 La2 N3 C10 -7.4(5) . . . . ?
O3 La2 N3 C10 -83.6(5) . . . . ?
O14 La2 N3 C10 -158.9(5) . . . . ?
O5 La2 N3 C10 135.8(5) . . . . ?
O10 La2 N3 C10 66.5(5) . . . . ?
N10 La2 N3 C10 -89.6(5) . . . . ?
N2 La2 N3 C10 2.7(4) . . . . ?
N11 La2 N3 C10 139.8(7) . . . . ?
O1 La2 N3 N4 159.8(5) . . . . ?
O3 La2 N3 N4 83.6(5) . . . . ?
O14 La2 N3 N4 8.3(5) . . . . ?
O5 La2 N3 N4 -57.0(5) . . . . ?
O10 La2 N3 N4 -126.3(5) . . . . ?
N10 La2 N3 N4 77.6(5) . . . . ?
N2 La2 N3 N4 170.0(6) . . . . ?
N11 La2 N3 N4 -53.0(10) . . . . ?
C10 N3 N4 C8 -2.2(7) . . . . ?
La2 N3 N4 C8 -170.8(5) . . . . ?
C10 N3 N4 C7 179.6(6) . . . . ?
La2 N3 N4 C7 11.0(9) . . . . ?
C22 N5 N6 C24 0.5(6) . . . . ?
C21 N5 N6 C24 -174.5(5) . . . . ?
C22 N5 N6 La1 -164.6(4) . . . . ?
C21 N5 N6 La1 20.4(8) . . . . ?
O2 La1 N6 C24 20.3(5) . . . . ?
O4 La1 N6 C24 -53.9(4) . . . . ?
O18 La1 N6 C24 86.1(4) . . . . ?
O6 La1 N6 C24 157.2(4) . . . . ?
O18' La1 N6 C24 96.3(5) . . . . ?
O22 La1 N6 C24 -126.6(4) . . . . ?
N15 La1 N6 C24 -82.6(5) . . . . ?
N7 La1 N6 C24 15.7(4) . . . . ?
N14 La1 N6 C24 149.3(5) . . . . ?
O2 La1 N6 N5 -176.1(5) . . . . ?
O4 La1 N6 N5 109.8(5) . . . . ?
O18 La1 N6 N5 -110.3(5) . . . . ?
O6 La1 N6 N5 -39.1(5) . . . . ?
O18' La1 N6 N5 -100.1(5) . . . . ?
O22 La1 N6 N5 37.0(5) . . . . ?
N15 La1 N6 N5 81.0(5) . . . . ?
N7 La1 N6 N5 179.3(5) . . . . ?
N14 La1 N6 N5 -47.0(8) . . . . ?
O2 La1 N7 C25 164.8(5) . . . . ?
O4 La1 N7 C25 67.6(4) . . . . ?
O18 La1 N7 C25 -115.7(5) . . . . ?
O6 La1 N7 C25 -71.9(4) . . . . ?
O18' La1 N7 C25 -103.0(5) . . . . ?
O22 La1 N7 C25 22.3(5) . . . . ?
N15 La1 N7 C25 105.5(4) . . . . ?
N6 La1 N7 C25 -19.6(4) . . . . ?
N14 La1 N7 C25 178.1(4) . . . . ?
O2 La1 N7 C29 6.7(4) . . . . ?
O4 La1 N7 C29 -90.5(4) . . . . ?
O18 La1 N7 C29 86.2(5) . . . . ?
O6 La1 N7 C29 129.9(4) . . . . ?
O18' La1 N7 C29 98.8(5) . . . . ?
O22 La1 N7 C29 -135.9(4) . . . . ?
N15 La1 N7 C29 -52.6(4) . . . . ?
N6 La1 N7 C29 -177.7(5) . . . . ?
N14 La1 N7 C29 19.9(5) . . . . ?
O1 La2 N10 C45 56.9(5) . . . . ?
O3 La2 N10 C45 162.1(5) . . . . ?
O14 La2 N10 C45 -113.4(5) . . . . ?
O5 La2 N10 C45 -78.9(5) . . . . ?
O10 La2 N10 C45 20.1(5) . . . . ?
N3 La2 N10 C45 168.3(4) . . . . ?
N2 La2 N10 C45 101.2(5) . . . . ?
N11 La2 N10 C45 -22.3(4) . . . . ?
O1 La2 N10 C49 -99.9(5) . . . . ?
O3 La2 N10 C49 5.2(4) . . . . ?
O14 La2 N10 C49 89.8(5) . . . . ?
O5 La2 N10 C49 124.2(4) . . . . ?
O10 La2 N10 C49 -136.8(4) . . . . ?
N3 La2 N10 C49 11.4(5) . . . . ?
N2 La2 N10 C49 -55.7(5) . . . . ?
N11 La2 N10 C49 -179.2(5) . . . . ?
O1 La2 N11 N12 103.1(6) . . . . ?
O3 La2 N11 N12 -178.9(5) . . . . ?
O14 La2 N11 N12 -109.3(6) . . . . ?
O5 La2 N11 N12 -43.2(6) . . . . ?
O10 La2 N11 N12 28.0(6) . . . . ?
N3 La2 N11 N12 -47.1(11) . . . . ?
N10 La2 N11 N12 176.4(6) . . . . ?
N2 La2 N11 N12 84.0(6) . . . . ?
O1 La2 N11 C44 -56.3(5) . . . . ?
O3 La2 N11 C44 21.6(5) . . . . ?
O14 La2 N11 C44 91.3(5) . . . . ?
O5 La2 N11 C44 157.4(5) . . . . ?
O10 La2 N11 C44 -131.4(5) . . . . ?
N3 La2 N11 C44 153.5(7) . . . . ?
N10 La2 N11 C44 17.0(4) . . . . ?
N2 La2 N11 C44 -75.4(5) . . . . ?
C44 N11 N12 C42 -0.8(7) . . . . ?
La2 N11 N12 C42 -161.8(5) . . . . ?
C44 N11 N12 C41 -173.1(6) . . . . ?
La2 N11 N12 C41 25.9(9) . . . . ?
C56 N13 N14 C58 -2.0(8) . . . . ?
C55 N13 N14 C58 -179.8(6) . . . . ?
C56 N13 N14 La1 -164.4(5) . . . . ?
C55 N13 N14 La1 17.8(10) . . . . ?
O2 La1 N14 N13 80.2(7) . . . . ?
O4 La1 N14 N13 150.8(6) . . . . ?
O18 La1 N14 N13 7.7(7) . . . . ?
O6 La1 N14 N13 -63.6(6) . . . . ?
O18' La1 N14 N13 -4.3(7) . . . . ?
O22 La1 N14 N13 -133.8(6) . . . . ?
N15 La1 N14 N13 166.8(7) . . . . ?
N7 La1 N14 N13 67.9(7) . . . . ?
N6 La1 N14 N13 -55.6(9) . . . . ?
O2 La1 N14 C58 -80.3(5) . . . . ?
O4 La1 N14 C58 -9.8(6) . . . . ?
O18 La1 N14 C58 -152.9(6) . . . . ?
O6 La1 N14 C58 135.8(5) . . . . ?
O18' La1 N14 C58 -164.9(6) . . . . ?
O22 La1 N14 C58 65.6(5) . . . . ?
N15 La1 N14 C58 6.2(5) . . . . ?
N7 La1 N14 C58 -92.7(5) . . . . ?
N6 La1 N14 C58 143.8(5) . . . . ?
O2 La1 N15 C63 -105.0(5) . . . . ?
O4 La1 N15 C63 -14.5(5) . . . . ?
O18 La1 N15 C63 -143.9(5) . . . . ?
O6 La1 N15 C63 123.5(5) . . . . ?
O18' La1 N15 C63 -160.0(6) . . . . ?
O22 La1 N15 C63 61.3(5) . . . . ?
N7 La1 N15 C63 -54.3(5) . . . . ?
N6 La1 N15 C63 17.8(6) . . . . ?
N14 La1 N15 C63 -178.7(6) . . . . ?
O2 La1 N15 C59 70.1(5) . . . . ?
O4 La1 N15 C59 160.6(6) . . . . ?
O18 La1 N15 C59 31.2(7) . . . . ?
O6 La1 N15 C59 -61.4(6) . . . . ?
O18' La1 N15 C59 15.1(8) . . . . ?
O22 La1 N15 C59 -123.6(6) . . . . ?
N7 La1 N15 C59 120.8(5) . . . . ?
N6 La1 N15 C59 -167.1(5) . . . . ?
N14 La1 N15 C59 -3.6(5) . . . . ?
C6 C1 C2 C69 1.3(10) . . . . ?
C69 C4 C5 C6 -0.5(11) . . . . ?
C2 C1 C6 C5 0.4(10) . . . . ?
C2 C1 C6 C7 179.3(6) . . . . ?
C4 C5 C6 C1 -0.8(11) . . . . ?
C4 C5 C6 C7 -179.7(6) . . . . ?
C8 N4 C7 C6 -80.4(9) . . . . ?
N3 N4 C7 C6 97.5(7) . . . . ?
C1 C6 C7 N4 173.0(6) . . . . ?
C5 C6 C7 N4 -8.1(9) . . . . ?
N3 N4 C8 C9 2.9(9) . . . . ?
C7 N4 C8 C9 -179.0(7) . . . . ?
N4 C8 C9 C10 -2.3(9) . . . . ?
N4 N3 C10 C9 0.7(8) . . . . ?
La2 N3 C10 C9 171.1(5) . . . . ?
N4 N3 C10 C11 -171.3(6) . . . . ?
La2 N3 C10 C11 -0.8(8) . . . . ?
C8 C9 C10 N3 1.0(9) . . . . ?
C8 C9 C10 C11 172.3(7) . . . . ?
C15 N2 C11 C12 0.0(10) . . . . ?
La2 N2 C11 C12 -171.7(6) . . . . ?
C15 N2 C11 C10 178.3(6) . . . . ?
La2 N2 C11 C10 6.6(8) . . . . ?
N3 C10 C11 N2 -3.7(9) . . . . ?
C9 C10 C11 N2 -174.3(7) . . . . ?
N3 C10 C11 C12 174.6(7) . . . . ?
C9 C10 C11 C12 4.0(12) . . . . ?
N2 C11 C12 C13 0.1(13) . . . . ?
C10 C11 C12 C13 -178.1(8) . . . . ?
C11 C12 C13 C14 1.5(13) . . . . ?
C12 C13 C14 C15 -3.1(13) . . . . ?
C11 N2 C15 C14 -1.8(10) . . . . ?
La2 N2 C15 C14 170.4(5) . . . . ?
C11 N2 C15 C16 -177.5(6) . . . . ?
La2 N2 C15 C16 -5.3(7) . . . . ?
C13 C14 C15 N2 3.3(11) . . . . ?
C13 C14 C15 C16 178.3(7) . . . . ?
La2 O1 C16 N1 146.4(5) . . . . ?
La2 O1 C16 C15 -35.8(8) . . . . ?
C17 N1 C16 O1 -173.3(6) . . . . ?
C19 N1 C16 O1 0.0(10) . . . . ?
C17 N1 C16 C15 9.0(11) . . . . ?
C19 N1 C16 C15 -177.7(6) . . . . ?
N2 C15 C16 O1 23.7(8) . . . . ?
C14 C15 C16 O1 -151.6(7) . . . . ?
N2 C15 C16 N1 -158.5(6) . . . . ?
C14 C15 C16 N1 26.1(11) . . . . ?
C16 N1 C17 C18 -106.7(8) . . . . ?
C19 N1 C17 C18 79.9(8) . . . . ?
C16 N1 C19 C20 -85.3(8) . . . . ?
C17 N1 C19 C20 88.9(8) . . . . ?
C22 N5 C21 C69 -85.5(8) . . . . ?
N6 N5 C21 C69 88.9(7) . . . . ?
N6 N5 C22 C23 -1.1(7) . . . . ?
C21 N5 C22 C23 173.8(5) . . . . ?
N5 C22 C23 C24 1.2(7) . . . . ?
N5 N6 C24 C23 0.3(6) . . . . ?
La1 N6 C24 C23 168.8(4) . . . . ?
N5 N6 C24 C25 179.6(5) . . . . ?
La1 N6 C24 C25 -11.9(7) . . . . ?
C22 C23 C24 N6 -1.0(7) . . . . ?
C22 C23 C24 C25 179.8(6) . . . . ?
C29 N7 C25 C26 1.1(9) . . . . ?
La1 N7 C25 C26 -156.2(5) . . . . ?
C29 N7 C25 C24 180.0(5) . . . . ?
La1 N7 C25 C24 22.8(7) . . . . ?
N6 C24 C25 N7 -6.9(8) . . . . ?
C23 C24 C25 N7 172.2(6) . . . . ?
N6 C24 C25 C26 172.0(6) . . . . ?
C23 C24 C25 C26 -8.8(10) . . . . ?
N7 C25 C26 C27 0.8(10) . . . . ?
C24 C25 C26 C27 -178.2(6) . . . . ?
C25 C26 C27 C28 -1.4(11) . . . . ?
C26 C27 C28 C29 0.3(12) . . . . ?
C25 N7 C29 C28 -2.2(9) . . . . ?
La1 N7 C29 C28 155.4(5) . . . . ?
C25 N7 C29 C30 -178.3(5) . . . . ?
La1 N7 C29 C30 -20.6(6) . . . . ?
C27 C28 C29 N7 1.5(11) . . . . ?
C27 C28 C29 C30 177.0(7) . . . . ?
La1 O2 C30 N8 153.9(5) . . . . ?
La1 O2 C30 C29 -27.7(9) . . . . ?
C33 N8 C30 O2 -168.9(7) . . . . ?
C31 N8 C30 O2 1.6(11) . . . . ?
C33 N8 C30 C29 12.8(12) . . . . ?
C31 N8 C30 C29 -176.7(7) . . . . ?
N7 C29 C30 O2 30.7(8) . . . . ?
C28 C29 C30 O2 -145.1(8) . . . . ?
N7 C29 C30 N8 -150.9(7) . . . . ?
C28 C29 C30 N8 33.3(11) . . . . ?
C30 N8 C31 C32 -86.3(10) . . . . ?
C33 N8 C31 C32 85.6(10) . . . . ?
C30 N8 C33 C34 -112.4(10) . . . . ?
C31 N8 C33 C34 76.8(10) . . . . ?
C40 C35 C36 C37 0.2(9) . . . . ?
C35 C36 C37 C38 0.8(9) . . . . ?
C35 C36 C37 C55 -175.7(5) . . . . ?
C36 C37 C38 C39 -2.5(9) . . . . ?
C55 C37 C38 C39 174.2(5) . . . . ?
C37 C38 C39 C40 3.2(9) . . . . ?
C38 C39 C40 C35 -2.1(8) . . . . ?
C38 C39 C40 C41 177.8(5) . . . . ?
C36 C35 C40 C39 0.4(8) . . . . ?
C36 C35 C40 C41 -179.6(5) . . . . ?
N11 N12 C41 C40 83.4(7) . . . . ?
C42 N12 C41 C40 -87.5(8) . . . . ?
C39 C40 C41 N12 -4.8(8) . . . . ?
C35 C40 C41 N12 175.2(5) . . . . ?
N11 N12 C42 C43 1.5(8) . . . . ?
C41 N12 C42 C43 173.2(6) . . . . ?
N12 C42 C43 C44 -1.5(8) . . . . ?
N12 N11 C44 C43 -0.2(7) . . . . ?
La2 N11 C44 C43 165.1(4) . . . . ?
N12 N11 C44 C45 -177.5(6) . . . . ?
La2 N11 C44 C45 -12.2(8) . . . . ?
C42 C43 C44 N11 1.1(8) . . . . ?
C42 C43 C44 C45 178.0(7) . . . . ?
C49 N10 C45 C46 4.7(10) . . . . ?
La2 N10 C45 C46 -151.1(5) . . . . ?
C49 N10 C45 C44 -177.9(6) . . . . ?
La2 N10 C45 C44 26.3(7) . . . . ?
N11 C44 C45 N10 -9.1(9) . . . . ?
C43 C44 C45 N10 174.2(6) . . . . ?
N11 C44 C45 C46 168.2(6) . . . . ?
C43 C44 C45 C46 -8.5(11) . . . . ?
N10 C45 C46 C47 -0.5(11) . . . . ?
C44 C45 C46 C47 -177.8(6) . . . . ?
C45 C46 C47 C48 -3.4(11) . . . . ?
C46 C47 C48 C49 3.2(12) . . . . ?
C45 N10 C49 C48 -5.0(10) . . . . ?
La2 N10 C49 C48 151.2(6) . . . . ?
C45 N10 C49 C50 -178.0(6) . . . . ?
La2 N10 C49 C50 -21.8(7) . . . . ?
C47 C48 C49 N10 0.9(11) . . . . ?
C47 C48 C49 C50 172.8(7) . . . . ?
La2 O3 C50 N9 144.0(5) . . . . ?
La2 O3 C50 C49 -36.2(8) . . . . ?
C51 N9 C50 O3 -168.8(6) . . . . ?
C53 N9 C50 O3 -6.6(10) . . . . ?
C51 N9 C50 C49 11.4(10) . . . . ?
C53 N9 C50 C49 173.6(6) . . . . ?
N10 C49 C50 O3 36.9(8) . . . . ?
C48 C49 C50 O3 -135.5(8) . . . . ?
N10 C49 C50 N9 -143.2(6) . . . . ?
C48 C49 C50 N9 44.3(11) . . . . ?
C50 N9 C51 C52 -120.9(7) . . . . ?
C53 N9 C51 C52 76.7(8) . . . . ?
C50 N9 C53 C54 78.9(10) . . . . ?
C51 N9 C53 C54 -117.2(9) . . . . ?
C36 C37 C55 N13 -31.1(8) . . . . ?
C38 C37 C55 N13 152.4(5) . . . . ?
C56 N13 C55 C37 -79.5(9) . . . . ?
N14 N13 C55 C37 98.1(7) . . . . ?
N14 N13 C56 C57 0.7(9) . . . . ?
C55 N13 C56 C57 178.4(7) . . . . ?
N13 C56 C57 C58 0.9(9) . . . . ?
N13 N14 C58 C57 2.5(8) . . . . ?
La1 N14 C58 C57 168.8(5) . . . . ?
N13 N14 C58 C59 -175.0(6) . . . . ?
La1 N14 C58 C59 -8.7(9) . . . . ?
C56 C57 C58 N14 -2.2(9) . . . . ?
C56 C57 C58 C59 175.1(8) . . . . ?
C63 N15 C59 C60 -0.9(11) . . . . ?
La1 N15 C59 C60 -176.0(6) . . . . ?
C63 N15 C59 C58 176.1(6) . . . . ?
La1 N15 C59 C58 1.0(9) . . . . ?
N14 C58 C59 N15 5.3(10) . . . . ?
C57 C58 C59 N15 -171.7(8) . . . . ?
N14 C58 C59 C60 -177.7(7) . . . . ?
C57 C58 C59 C60 5.3(13) . . . . ?
N15 C59 C60 C61 1.7(12) . . . . ?
C58 C59 C60 C61 -175.2(8) . . . . ?
C59 C60 C61 C62 -0.3(13) . . . . ?
C60 C61 C62 C63 -1.7(11) . . . . ?
C59 N15 C63 C62 -1.2(10) . . . . ?
La1 N15 C63 C62 174.1(5) . . . . ?
C59 N15 C63 C64 -172.8(6) . . . . ?
La1 N15 C63 C64 2.5(7) . . . . ?
C61 C62 C63 N15 2.5(10) . . . . ?
C61 C62 C63 C64 173.0(7) . . . . ?
La1 O4 C64 N16 142.1(4) . . . . ?
La1 O4 C64 C63 -40.6(7) . . . . ?
C65 N16 C64 O4 -165.4(6) . . . . ?
C67 N16 C64 O4 4.8(9) . . . . ?
C65 N16 C64 C63 17.5(10) . . . . ?
C67 N16 C64 C63 -172.3(6) . . . . ?
N15 C63 C64 O4 23.1(9) . . . . ?
C62 C63 C64 O4 -148.2(6) . . . . ?
N15 C63 C64 N16 -159.8(6) . . . . ?
C62 C63 C64 N16 28.9(11) . . . . ?
C64 N16 C65 C66 -112.9(6) . . . . ?
C67 N16 C65 C66 76.6(6) . . . . ?
C64 N16 C67 C68 -87.9(7) . . . . ?
C65 N16 C67 C68 83.3(6) . . . . ?
C1 C2 C69 C4 -2.5(10) . . . . ?
C1 C2 C69 C21 180.0(6) . . . . ?
C5 C4 C69 C2 2.1(10) . . . . ?
C5 C4 C69 C21 179.8(7) . . . . ?
N5 C21 C69 C2 -27.5(9) . . . . ?
N5 C21 C69 C4 154.9(6) . . . . ?
O11 Cl1 O10 La2 -108.9(5) . . . . ?
O12' Cl1 O10 La2 143.2(8) . . . . ?
O13 Cl1 O10 La2 0.3(8) . . . . ?
O13' Cl1 O10 La2 21.6(8) . . . . ?
O12 Cl1 O10 La2 116.5(7) . . . . ?
O1 La2 O10 Cl1 143.1(4) . . . . ?
O3 La2 O10 Cl1 79.4(5) . . . . ?
O14 La2 O10 Cl1 -75.8(4) . . . . ?
O5 La2 O10 Cl1 -54.6(4) . . . . ?
N3 La2 O10 Cl1 23.2(4) . . . . ?
N10 La2 O10 Cl1 178.2(3) . . . . ?
N2 La2 O10 Cl1 78.9(4) . . . . ?
N11 La2 O10 Cl1 -144.8(4) . . . . ?
O16 Cl2 O14 La2 -75.7(7) . . . . ?
O17 Cl2 O14 La2 164.2(6) . . . . ?
O15 Cl2 O14 La2 43.3(7) . . . . ?
O1 La2 O14 Cl2 1.9(8) . . . . ?
O3 La2 O14 Cl2 79.1(6) . . . . ?
O5 La2 O14 Cl2 -136.6(7) . . . . ?
O10 La2 O14 Cl2 -114.6(6) . . . . ?
N3 La2 O14 Cl2 144.0(7) . . . . ?
N10 La2 O14 Cl2 15.2(6) . . . . ?
N2 La2 O14 Cl2 113.6(6) . . . . ?
N11 La2 O14 Cl2 -46.9(6) . . . . ?
O20' Cl3 O18 La1 -74.4(15) . . . . ?
O19 Cl3 O18 La1 135.7(13) . . . . ?
O20 Cl3 O18 La1 -100.7(15) . . . . ?
O21 Cl3 O18 La1 15.8(16) . . . . ?
O21' Cl3 O18 La1 46.6(17) . . . . ?
O19' Cl3 O18 La1 172.5(14) . . . . ?
O18' Cl3 O18 La1 75.6(17) . . . . ?
O2 La1 O18 Cl3 100.8(13) . . . . ?
O4 La1 O18 Cl3 39.9(15) . . . . ?
O6 La1 O18 Cl3 -109.6(13) . . . . ?
O18' La1 O18 Cl3 -75.2(16) . . . . ?
O22 La1 O18 Cl3 -78.6(13) . . . . ?
N15 La1 O18 Cl3 141.0(11) . . . . ?
N7 La1 O18 Cl3 35.5(12) . . . . ?
N6 La1 O18 Cl3 -25.3(13) . . . . ?
N14 La1 O18 Cl3 171.3(13) . . . . ?
O20' Cl3 O18' La1 -11.1(12) . . . . ?
O19 Cl3 O18' La1 -170.2(9) . . . . ?
O20 Cl3 O18' La1 -40.3(12) . . . . ?
O21 Cl3 O18' La1 79.9(10) . . . . ?
O21' Cl3 O18' La1 110.8(10) . . . . ?
O18 Cl3 O18' La1 -44.7(11) . . . . ?
O19' Cl3 O18' La1 -133.7(9) . . . . ?
O2 La1 O18' Cl3 39.0(8) . . . . ?
O4 La1 O18' Cl3 -36.3(10) . . . . ?
O18 La1 O18' Cl3 42.8(11) . . . . ?
O6 La1 O18' Cl3 -175.2(9) . . . . ?
O22 La1 O18' Cl3 -139.9(7) . . . . ?
N15 La1 O18' Cl3 92.5(8) . . . . ?
N7 La1 O18' Cl3 -22.9(8) . . . . ?
N6 La1 O18' Cl3 -85.8(8) . . . . ?
N14 La1 O18' Cl3 108.9(8) . . . . ?
O24 Cl4 O22 La1 124.9(3) . . . . ?
O23 Cl4 O22 La1 5.2(4) . . . . ?
O25 Cl4 O22 La1 -115.0(3) . . . . ?
O2 La1 O22 Cl4 90.6(4) . . . . ?
O4 La1 O22 Cl4 129.8(3) . . . . ?
O18 La1 O22 Cl4 -90.4(4) . . . . ?
O6 La1 O22 Cl4 -60.1(3) . . . . ?
O18' La1 O22 Cl4 -91.4(3) . . . . ?
N15 La1 O22 Cl4 65.0(3) . . . . ?
N7 La1 O22 Cl4 173.6(3) . . . . ?
N6 La1 O22 Cl4 -148.2(3) . . . . ?
N14 La1 O22 Cl4 12.6(3) . . . . ?
